data_4303253
loop_
_publ_author_name
'Sarah E. Lister'
'Ivana Radosavljevi\'c Evans'
'John S. O. Evans'

_publ_section_title
;
Complex Superstructures of Mo2P4O15
;
_journal_name_full 'Inorganic Chemistry'
_journal_page_first 9271
_journal_page_last 9281
_journal_paper_doi 10.1021/ic901090p
_journal_volume 48
_journal_year 2009
_chemical_compound_source
;
?
;
_chemical_formula_moiety ' Mo3 O22.50 P6 '
_chemical_formula_sum 'Mo3 O22.5 P6'
_chemical_formula_weight 833.65
_chemical_name_systematic
; 
? 
;
_space_group_IT_number 7
_symmetry_cell_setting monoclinic
_symmetry_space_group_name_Hall 'P -2yac'
_symmetry_space_group_name_H-M 'P 1 n 1'
_atom_sites_solution_primary direct
_audit_creation_date 04-27-04
_audit_creation_method CRYSTALS_ver_12-03-99
_cell_angle_alpha 90
_cell_angle_beta 100.0150(10)
_cell_angle_gamma 90
_cell_formula_units_Z 28
_cell_length_a 24.1134(6)
_cell_length_b 19.5324(5)
_cell_length_c 25.0854(6)
_cell_measurement_reflns_used 0
_cell_measurement_temperature 120
_cell_measurement_theta_max 0
_cell_measurement_theta_min 0
_cell_volume 11635.0(5)
_computing_cell_refinement
; 
 USER DEFINED 6 
;
_computing_data_collection
; 
 DATA COLLECTION 
;
_computing_data_reduction
; 
 USER DEFINED 5 
;
_computing_structure_solution
; 
 SHELXS 86 (Sheldrick, 1986) 
;
_diffrn_ambient_temperature 293
_diffrn_measured_fraction_theta_full 0.998
_diffrn_measured_fraction_theta_max 0.944
_diffrn_measurement_device_type
; 
Unknown 
;
_diffrn_measurement_method \w/2\q
_diffrn_radiation_monochromator graphite
_diffrn_radiation_type 'Mo K\a'
_diffrn_radiation_wavelength 0.71073
_diffrn_reflns_av_R_equivalents 0.02
_diffrn_reflns_limit_h_max 37
_diffrn_reflns_limit_h_min -37
_diffrn_reflns_limit_k_max 31
_diffrn_reflns_limit_k_min 0
_diffrn_reflns_limit_l_max 39
_diffrn_reflns_limit_l_min -39
_diffrn_reflns_number 93645
_diffrn_reflns_theta_full 33.163
_diffrn_reflns_theta_max 34.909
_diffrn_reflns_theta_min 1.042
_diffrn_standards_decay_% 0.00
_diffrn_standards_interval_count 0
_diffrn_standards_interval_time 0
_diffrn_standards_number 0
_exptl_absorpt_coefficient_mu 2.934
_exptl_absorpt_correction_T_max 1.00
_exptl_absorpt_correction_T_min 1.00
_exptl_absorpt_correction_type none
_exptl_crystal_colour ' green '
_exptl_crystal_density_diffrn 3.331
_exptl_crystal_description ' prism '
_exptl_crystal_F_000 11088
_exptl_crystal_size_max 0.20
_exptl_crystal_size_mid 0.08
_exptl_crystal_size_min 0.08
_refine_ls_extinction_coef 69.2(5)
_refine_ls_extinction_method 'Larson 1970 Crystallographic Computing eq 22'
_refine_ls_goodness_of_fit_ref 0.8626
_refine_ls_matrix_type full
_refine_ls_number_parameters 1766
_refine_ls_number_reflns 43783
_refine_ls_number_restraints 2
_refine_ls_R_factor_all 0.0403
_refine_ls_R_factor_gt 0.0349
_refine_ls_shift/su_max 0.003195
_refine_ls_structure_factor_coef Fsqd
_refine_ls_weighting_details
;
 Method, part 1, Chebychev polynomial, (Watkin, 1994, Prince, 1982) 
 [weight] = 1.0/[A~0~*T~0~(x)+A~1~*T~1~(x) ... +A~n-1~]*T~n-1~(x)] 
 where A~i~ are the Chebychev coefficients listed below and x= Fcalc/Fmax 
 Method = Robust Weighting (Prince, 1982) 
 W = [weight] * [1-(deltaF/6*sigmaF)^2^]^2^ 
 A~i~ are: 
 0.977 1.22 0.294 
;
_refine_ls_weighting_scheme calc
_refine_ls_wR_factor_all 0.0634
_refine_ls_wR_factor_gt 0.0599
_refine_ls_wR_factor_ref 0.0599
_reflns_limit_h_max 37
_reflns_limit_h_min -37
_reflns_limit_k_max 31
_reflns_limit_k_min 0
_reflns_limit_l_max 39
_reflns_limit_l_min 0
_reflns_number_gt 43783
_reflns_number_total 48060
_reflns_threshold_expression I>3.00u(I)
_cod_data_source_file ic901090p_si_002_1.cif
_cod_data_source_block CRYSTALS_cif
_cod_depositor_comments
;
The following automatic conversions were performed:
'_symmetry_cell_setting' value 'Monoclinic' changed to 'monoclinic'
according to '/home/saulius/struct/CIF-dictionaries/cif_core.dic'
dictionary named 'cif_core.dic' version 2.4.1 from 2010-06-29.

Automatic conversion script
Id: cif_fix_enum 1527 2010-12-29 10:47:43Z saulius 
;
_cod_original_sg_symbol_H-M 'P 1 n 1 '
_cod_original_formula_sum ' Mo3 O22.50 P6 '
_cod_database_code 4303253

loop_
_symmetry_equiv_pos_as_xyz
x,y,z
x+1/2,-y,z+1/2

loop_
_atom_site_label
_atom_site_type_symbol
_atom_site_fract_x
_atom_site_fract_y
_atom_site_fract_z
_atom_site_U_iso_or_equiv
_atom_site_occupancy
_atom_site_adp_type
_atom_site_refinement_flags_posn
_atom_site_refinement_flags_adp
_atom_site_refinement_flags_occupancy
_atom_site_disorder_assembly
_atom_site_disorder_group
_atom_site_attached_hydrogens
Mo1 Mo 0.35869(2) 0.49492(2) 0.884759(19) 0.00544(7) 1.0000 Uiso . . . . . .
Mo2 Mo 0.017152(19) 0.49935(2) 0.830024(19) 0.00577(7) 1.0000 Uiso . . . . . .
Mo3 Mo 0.292488(19) 0.49675(2) 0.680720(19) 0.00608(7) 1.0000 Uiso . . . . . .
Mo4 Mo 0.436777(19) 0.51283(2) 1.113373(19) 0.00542(7) 1.0000 Uiso . . . . . .
Mo5 Mo 0.731257(19) 0.49783(2) 0.976014(19) 0.00615(7) 1.0000 Uiso . . . . . .
Mo6 Mo 0.368985(19) 0.17628(2) 0.897229(19) 0.00592(7) 1.0000 Uiso . . . . . .
Mo7 Mo 0.005573(19) 0.84329(2) 0.814681(19) 0.00565(7) 1.0000 Uiso . . . . . .
Mo8 Mo 0.293737(19) 0.85202(2) 0.681681(19) 0.00566(7) 1.0000 Uiso . . . . . .
Mo9 Mo 0.43347(2) 0.82947(2) 1.101985(19) 0.00525(7) 1.0000 Uiso . . . . . .
Mo10 Mo 0.079431(19) 0.16279(2) 1.045761(19) 0.00585(7) 1.0000 Uiso . . . . . .
Mo11 Mo 0.715793(18) 0.83719(2) 0.956714(18) 0.00564(7) 1.0000 Uiso . . . . . .
Mo12 Mo 0.371562(19) 0.82284(2) 0.891269(18) 0.00541(6) 1.0000 Uiso . . . . . .
Mo13 Mo 0.506009(19) 0.83972(2) 1.316590(19) 0.00557(7) 1.0000 Uiso . . . . . .
Mo14 Mo 0.662106(18) 0.83411(2) 0.754426(18) 0.00596(7) 1.0000 Uiso . . . . . .
Mo15 Mo 0.29519(2) 0.16468(2) 0.67682(2) 0.00563(7) 1.0000 Uiso . . . . . .
Mo16 Mo 0.433338(18) 0.15941(2) 1.108126(18) 0.00603(7) 1.0000 Uiso . . . . . .
Mo17 Mo 0.075637(18) 0.82923(2) 1.032619(19) 0.00550(7) 1.0000 Uiso . . . . . .
Mo18 Mo 0.341938(19) 0.99411(2) 1.243549(18) 0.00574(7) 1.0000 Uiso . . . . . .
Mo19 Mo 0.651957(19) 0.17801(2) 0.749407(19) 0.00561(7) 1.0000 Uiso . . . . . .
Mo20 Mo 0.712754(18) 0.16782(2) 0.960350(18) 0.00550(7) 1.0000 Uiso . . . . . .
Mo21 Mo 0.920411(19) 1.00962(2) 0.964621(19) 0.00568(7) 1.0000 Uiso . . . . . .
Mo22 Mo 0.653368(18) 0.48485(2) 0.748693(19) 0.00569(7) 1.0000 Uiso . . . . . .
Mo23 Mo 0.352390(18) 0.34293(2) 1.259308(18) 0.00542(7) 1.0000 Uiso . . . . . .
Mo24 Mo 0.277289(19) 0.33779(2) 1.039091(19) 0.00509(7) 1.0000 Uiso . . . . . .
Mo25 Mo 0.070993(19) 0.50275(2) 1.031197(19) 0.00554(7) 1.0000 Uiso . . . . . .
Mo26 Mo 0.637328(19) 1.01115(2) 1.102898(19) 0.00532(7) 1.0000 Uiso . . . . . .
Mo27 Mo 0.505438(19) 0.99531(2) 0.686372(18) 0.00553(7) 1.0000 Uiso . . . . . .
Mo28 Mo 0.21563(2) 1.00373(2) 0.832744(19) 0.00560(7) 1.0000 Uiso . . . . . .
Mo29 Mo 0.553627(18) 0.00767(2) 0.888993(18) 0.00557(7) 1.0000 Uiso . . . . . .
Mo30 Mo 0.281472(19) 0.01196(2) 1.037973(18) 0.00561(7) 1.0000 Uiso . . . . . .
Mo31 Mo 0.639315(19) 0.33239(2) 1.114288(19) 0.00536(7) 1.0000 Uiso . . . . . .
Mo32 Mo 0.488831(18) 0.33947(2) 0.669680(18) 0.00589(7) 1.0000 Uiso . . . . . .
Mo33 Mo 0.200720(19) 0.32663(2) 0.817465(19) 0.00585(7) 1.0000 Uiso . . . . . .
Mo34 Mo 0.562435(19) 0.65776(2) 0.896475(19) 0.00599(7) 1.0000 Uiso . . . . . .
Mo35 Mo 0.419298(19) 0.67660(2) 0.466826(19) 0.00551(7) 1.0000 Uiso . . . . . .
Mo36 Mo 0.276810(19) 0.64864(2) 1.031356(18) 0.00519(7) 1.0000 Uiso . . . . . .
Mo37 Mo 0.635953(18) 0.66939(2) 1.101585(18) 0.00613(7) 1.0000 Uiso . . . . . .
Mo38 Mo 0.493585(18) 0.66506(2) 0.680511(19) 0.00525(7) 1.0000 Uiso . . . . . .
Mo39 Mo 0.358495(19) 0.66973(2) 1.256730(19) 0.00572(7) 1.0000 Uiso . . . . . .
Mo40 Mo 0.204379(18) 0.67348(2) 0.821131(18) 0.00562(7) 1.0000 Uiso . . . . . .
Mo41 Mo 0.566000(19) 0.33837(2) 0.899259(19) 0.00577(7) 1.0000 Uiso . . . . . .
Mo42 Mo 0.413939(18) 0.32620(2) 0.458436(18) 0.00578(7) 1.0000 Uiso . . . . . .
P43 P 0.75854(5) 0.44251(7) 0.68624(5) 0.0061(2) 1.0000 Uiso . . . . . .
P44 P 0.73901(5) 0.61081(6) 0.81786(5) 0.0060(2) 1.0000 Uiso . . . . . .
P45 P 0.16949(6) 0.29519(7) 1.09665(6) 0.0062(2) 1.0000 Uiso . . . . . .
P46 P 0.18620(5) 0.45562(6) 0.97338(5) 0.0049(2) 1.0000 Uiso . . . . . .
P47 P 0.67674(5) 0.72078(6) 0.86048(5) 0.0058(2) 1.0000 Uiso . . . . . .
P48 P 0.31612(5) 0.44291(6) 1.14924(6) 0.0057(2) 1.0000 Uiso . . . . . .
P49 P 0.24150(5) 0.55952(6) 0.91591(5) 0.0052(2) 1.0000 Uiso . . . . . .
P50 P 0.11214(5) 0.40437(6) 1.14278(5) 0.0058(2) 1.0000 Uiso . . . . . .
P51 P 0.47021(5) 0.44943(7) 0.82431(5) 0.0060(2) 1.0000 Uiso . . . . . .
P52 P 0.10841(5) 0.55290(6) 0.75052(5) 0.0059(2) 1.0000 Uiso . . . . . .
P53 P 0.40184(5) 0.54213(6) 0.61645(5) 0.0063(2) 1.0000 Uiso . . . . . .
P54 P 0.54460(6) 0.53693(7) 1.04959(6) 0.0061(2) 1.0000 Uiso . . . . . .
P55 P 0.82347(5) 0.54033(7) 0.89917(5) 0.0061(2) 1.0000 Uiso . . . . . .
P56 P 0.46108(5) 0.13385(7) 0.81916(5) 0.0058(2) 1.0000 Uiso . . . . . .
P57 P 0.11492(6) 0.89479(7) 0.75553(5) 0.0058(2) 1.0000 Uiso . . . . . .
P58 P 0.40262(6) 0.88309(7) 0.61842(6) 0.0053(2) 1.0000 Uiso . . . . . .
P59 P 0.54420(5) 0.88295(6) 1.04976(5) 0.0054(2) 1.0000 Uiso . . . . . .
P60 P 0.18136(6) 0.12934(7) 0.97403(6) 0.0061(2) 1.0000 Uiso . . . . . .
P61 P 0.82874(5) 0.88659(6) 0.90176(5) 0.0052(2) 1.0000 Uiso . . . . . .
P62 P 0.47203(5) 0.77596(6) 0.82108(5) 0.00532(19) 1.0000 Uiso . . . . . .
P63 P 0.10842(6) 0.19972(7) 0.74665(6) 0.0061(2) 1.0000 Uiso . . . . . .
P64 P 0.25887(5) 0.22917(6) 1.18145(5) 0.0057(2) 1.0000 Uiso . . . . . .
P65 P 0.40354(5) 0.20159(6) 0.61682(5) 0.0059(2) 1.0000 Uiso . . . . . .
P66 P 0.54272(6) 0.21291(7) 1.05139(5) 0.0057(2) 1.0000 Uiso . . . . . .
P67 P 0.19111(5) 0.79132(6) 0.98014(5) 0.0058(2) 1.0000 Uiso . . . . . .
P68 P 0.39958(5) 0.71747(7) 0.99721(6) 0.0057(2) 1.0000 Uiso . . . . . .
P69 P 0.03511(5) 0.25975(7) 0.92906(6) 0.0056(2) 1.0000 Uiso . . . . . .
P70 P 0.31699(5) 0.26236(6) 0.78648(5) 0.0056(2) 1.0000 Uiso . . . . . .
P71 P 0.45963(5) 0.27034(6) 1.21471(5) 0.00628(18) 1.0000 Uiso . . . . . .
P72 P 0.10426(5) 0.73150(6) 1.13927(5) 0.0062(2) 1.0000 Uiso . . . . . .
P73 P 0.25412(5) 0.74543(7) 0.57685(5) 0.0057(2) 1.0000 Uiso . . . . . .
P74 P 0.39723(5) 0.40806(7) 1.00392(5) 0.0056(2) 1.0000 Uiso . . . . . .
P75 P 0.03825(5) 0.61723(6) 0.93271(5) 0.00575(19) 1.0000 Uiso . . . . . .
P76 P 0.68503(5) 0.39609(6) 0.86753(5) 0.0062(2) 1.0000 Uiso . . . . . .
P77 P 0.32169(5) 0.61240(6) 0.78496(5) 0.00594(18) 1.0000 Uiso . . . . . .
P78 P 0.47492(5) 0.60285(6) 1.22584(5) 0.0055(2) 1.0000 Uiso . . . . . .
P79 P 0.25696(5) 0.39177(7) 0.57828(5) 0.0068(2) 1.0000 Uiso . . . . . .
P80 P 0.40051(5) 0.07019(6) 1.00260(5) 0.0060(2) 1.0000 Uiso . . . . . .
P81 P 0.04084(5) 0.93822(6) 0.92869(5) 0.0059(2) 1.0000 Uiso . . . . . .
P82 P 0.33163(6) 0.93821(7) 0.79811(6) 0.0060(2) 1.0000 Uiso . . . . . .
P83 P 0.45670(6) 0.93207(7) 1.20862(6) 0.0057(2) 1.0000 Uiso . . . . . .
P84 P 0.62441(5) 0.93265(6) 0.65122(5) 0.0058(2) 1.0000 Uiso . . . . . .
P85 P 0.74891(5) 0.96071(6) 0.81963(5) 0.0056(2) 1.0000 Uiso . . . . . .
P86 P 0.24941(5) 0.86621(7) 1.17582(5) 0.0060(2) 1.0000 Uiso . . . . . .
P87 P 0.82406(5) 0.20289(6) 0.89912(5) 0.0058(2) 1.0000 Uiso . . . . . .
P88 P 0.31525(5) 0.94546(6) 0.52759(5) 0.0055(2) 1.0000 Uiso . . . . . .
P89 P 0.31522(5) 0.75684(7) 1.13823(5) 0.0055(2) 1.0000 Uiso . . . . . .
P90 P 0.67179(5) 0.06753(6) 0.85494(5) 0.0055(2) 1.0000 Uiso . . . . . .
P91 P 0.25715(5) 0.06138(6) 0.56632(5) 0.0053(2) 1.0000 Uiso . . . . . .
P92 P 0.89182(5) 0.09723(6) 0.85111(5) 0.0060(2) 1.0000 Uiso . . . . . .
P93 P 0.53052(5) 0.03964(6) 1.16874(5) 0.0049(2) 1.0000 Uiso . . . . . .
P94 P 0.38653(6) 0.04421(7) 0.73987(6) 0.0059(2) 1.0000 Uiso . . . . . .
P95 P 0.10165(5) 0.04880(7) 0.89125(5) 0.0058(2) 1.0000 Uiso . . . . . .
P96 P 0.45783(5) 0.94729(6) 0.96422(5) 0.0064(2) 1.0000 Uiso . . . . . .
P97 P 0.17029(5) 0.95133(6) 1.09253(5) 0.0057(2) 1.0000 Uiso . . . . . .
P98 P 0.52191(5) 0.37597(6) 1.16311(5) 0.0056(2) 1.0000 Uiso . . . . . .
P99 P 0.38732(5) 0.37036(7) 0.74202(6) 0.0056(2) 1.0000 Uiso . . . . . .
P100 P 0.10802(5) 0.36881(7) 0.89639(5) 0.0055(2) 1.0000 Uiso . . . . . .
P101 P 0.45846(6) 0.60276(6) 0.96269(5) 0.0056(2) 1.0000 Uiso . . . . . .
P102 P 0.32015(5) 0.63406(6) 0.54070(5) 0.0056(2) 1.0000 Uiso . . . . . .
P103 P 0.17015(6) 0.61967(7) 1.09751(6) 0.0060(2) 1.0000 Uiso . . . . . .
P104 P 0.52725(5) 0.70945(6) 1.16677(5) 0.0057(2) 1.0000 Uiso . . . . . .
P105 P 0.38382(5) 0.71613(6) 0.73435(5) 0.0058(2) 1.0000 Uiso . . . . . .
P106 P 0.74757(5) 0.29328(6) 0.81798(5) 0.0057(2) 1.0000 Uiso . . . . . .
P107 P 0.10386(5) 0.72601(6) 0.88946(5) 0.0059(2) 1.0000 Uiso . . . . . .
P108 P 0.46244(5) 0.29955(7) 0.96747(5) 0.0057(2) 1.0000 Uiso . . . . . .
P109 P 0.31441(5) 0.27702(6) 0.53230(5) 0.0060(2) 1.0000 Uiso . . . . . .
P110 P 0.59755(5) 0.77726(6) 0.99208(5) 0.00591(18) 1.0000 Uiso . . . . . .
P111 P 0.46243(5) 0.76718(6) 0.57559(6) 0.0054(2) 1.0000 Uiso . . . . . .
P112 P 0.17185(6) 0.78045(7) 0.71603(5) 0.0057(2) 1.0000 Uiso . . . . . .
P113 P 0.53462(5) 0.24057(7) 0.78539(6) 0.0056(2) 1.0000 Uiso . . . . . .
P114 P 0.38692(5) 0.21716(6) 1.34944(5) 0.00571(19) 1.0000 Uiso . . . . . .
P115 P 0.25201(5) 0.23860(7) 0.92882(5) 0.0058(2) 1.0000 Uiso . . . . . .
P116 P 0.59594(5) 0.10250(6) 0.99481(5) 0.0057(2) 1.0000 Uiso . . . . . .
P117 P -0.03568(5) 0.91048(6) 1.07350(5) 0.00556(19) 1.0000 Uiso . . . . . .
P118 P 0.31183(5) 0.10413(6) 1.14084(5) 0.0055(2) 1.0000 Uiso . . . . . .
P119 P 0.17729(5) 0.09063(7) 0.71330(5) 0.0051(2) 1.0000 Uiso . . . . . .
P120 P 0.54317(5) 0.89100(6) 0.78802(5) 0.00575(19) 1.0000 Uiso . . . . . .
P121 P 0.26337(5) 0.89519(6) 0.93541(5) 0.00528(18) 1.0000 Uiso . . . . . .
P122 P 0.61592(6) 0.43209(6) 1.00711(6) 0.0053(2) 1.0000 Uiso . . . . . .
P123 P -0.04691(5) 0.56604(6) 1.06029(5) 0.00537(19) 1.0000 Uiso . . . . . .
P124 P 0.17225(5) 0.43709(6) 0.71115(5) 0.0063(2) 1.0000 Uiso . . . . . .
P125 P 0.53379(5) 0.55592(7) 0.78666(5) 0.0063(2) 1.0000 Uiso . . . . . .
P126 P -0.10013(6) 0.43560(7) 0.86165(6) 0.0057(2) 1.0000 Uiso . . . . . .
O127 O 0.68925(16) 0.58067(19) 0.78276(15) 0.0089(6) 1.0000 Uiso . . . . . .
O128 O 0.29228(14) 0.29130(17) 1.19805(14) 0.0092(5) 1.0000 Uiso . . . . . .
O129 O 0.24155(16) 0.43369(19) 1.00438(16) 0.0080(6) 1.0000 Uiso . . . . . .
O130 O 0.12513(16) 0.56799(19) 1.09090(16) 0.0090(6) 1.0000 Uiso . . . . . .
O131 O 0.73262(17) 0.4702(2) 0.73205(16) 0.0099(6) 1.0000 Uiso . . . . . .
O132 O 0.28030(17) 0.3517(2) 1.29093(17) 0.0116(7) 1.0000 Uiso . . . . . .
O133 O 0.19616(15) 0.32630(19) 1.05217(15) 0.0079(6) 1.0000 Uiso . . . . . .
O134 O 0.14554(17) 0.4859(2) 1.00523(17) 0.0113(7) 1.0000 Uiso . . . . . .
O135 O 0.72031(15) 0.65957(18) 0.86079(15) 0.0086(6) 1.0000 Uiso . . . . . .
O136 O 0.26572(15) 0.49810(19) 1.14474(15) 0.0071(6) 1.0000 Uiso . . . . . .
O137 O 0.19314(15) 0.50880(18) 0.92800(15) 0.0085(6) 1.0000 Uiso . . . . . .
O138 O 0.16294(14) 0.35139(18) 1.14131(14) 0.0086(6) 1.0000 Uiso . . . . . .
O139 O 0.63814(15) 0.53968(18) 0.67993(15) 0.0092(6) 1.0000 Uiso . . . . . .
O140 O 0.36644(15) 0.24886(18) 1.29449(14) 0.0078(6) 1.0000 Uiso . . . . . .
O141 O 0.29170(17) 0.3879(2) 1.11019(17) 0.0102(6) 1.0000 Uiso . . . . . .
O142 O 0.05490(15) 0.59127(18) 0.98975(15) 0.0079(6) 1.0000 Uiso . . . . . .
O143 O 0.68357(16) 0.44934(19) 0.82424(15) 0.0130(6) 1.0000 Uiso . . . . . .
O144 O 0.32790(16) 0.42163(19) 1.20791(15) 0.0091(6) 1.0000 Uiso . . . . . .
O145 O 0.25722(16) 0.3046(2) 0.96077(16) 0.0091(6) 1.0000 Uiso . . . . . .
O146 O 0.09390(15) 0.42802(17) 1.08538(14) 0.0091(6) 1.0000 Uiso . . . . . .
O147 O 0.21244(14) 0.24331(17) 1.12986(14) 0.0085(5) 1.0000 Uiso . . . . . .
O148 O 0.16079(16) 0.39219(19) 0.93904(16) 0.0093(6) 1.0000 Uiso . . . . . .
O149 O 0.36556(17) 0.4789(2) 1.13287(17) 0.0108(7) 1.0000 Uiso . . . . . .
O150 O 0.61792(15) 0.69036(18) 0.85068(15) 0.0108(6) 1.0000 Uiso . . . . . .
O151 O 0.56763(17) 0.6355(2) 0.66376(17) 0.0122(7) 1.0000 Uiso . . . . . .
O152 O 0.29495(17) 0.5168(2) 0.92272(17) 0.0088(7) 1.0000 Uiso . . . . . .
O153 O 0.62913(16) 0.41027(19) 0.72307(16) 0.0120(6) 1.0000 Uiso . . . . . .
O154 O 0.38894(18) 0.3875(2) 1.30912(18) 0.0119(7) 1.0000 Uiso . . . . . .
O155 O 0.29541(17) 0.2605(2) 1.06308(16) 0.0104(6) 1.0000 Uiso . . . . . .
O156 O 0.03485(16) 0.45378(19) 0.98332(16) 0.0105(6) 1.0000 Uiso . . . . . .
O157 O 0.40582(17) 0.5673(2) 0.93852(16) 0.0101(6) 1.0000 Uiso . . . . . .
O158 O 0.07017(16) 0.42728(19) 0.88058(15) 0.0092(6) 1.0000 Uiso . . . . . .
O159 O 0.34415(16) 0.42482(19) 0.73263(16) 0.0092(6) 1.0000 Uiso . . . . . .
O160 O 0.46909(15) 0.41273(19) 1.14141(15) 0.0069(6) 1.0000 Uiso . . . . . .
O161 O 0.77191(16) 0.41298(19) 1.02423(16) 0.0095(6) 1.0000 Uiso . . . . . .
O162 O 0.41145(17) 0.2597(2) 0.94439(16) 0.0112(7) 1.0000 Uiso . . . . . .
O163 O 0.05708(15) 0.77284(17) 0.86848(14) 0.0099(5) 1.0000 Uiso . . . . . .
O164 O 0.33343(15) 0.75457(18) 0.70840(15) 0.0086(6) 1.0000 Uiso . . . . . .
O165 O 0.47165(15) 0.73865(18) 1.14350(15) 0.0081(6) 1.0000 Uiso . . . . . .
O166 O 0.11482(16) 0.26041(19) 1.07765(16) 0.0083(6) 1.0000 Uiso . . . . . .
O167 O 0.76515(15) 0.76869(18) 1.01545(15) 0.0112(6) 1.0000 Uiso . . . . . .
O168 O 0.42950(14) 0.88056(17) 0.95045(14) 0.0078(5) 1.0000 Uiso . . . . . .
O169 O 0.54752(16) 0.92322(19) 1.36237(16) 0.0087(6) 1.0000 Uiso . . . . . .
O170 O 0.72760(15) 0.89187(17) 0.80106(14) 0.0087(6) 1.0000 Uiso . . . . . .
O171 O 0.33135(16) 0.06703(19) 0.70862(16) 0.0082(6) 1.0000 Uiso . . . . . .
O172 O 0.49034(15) 0.09698(19) 1.16306(15) 0.0086(6) 1.0000 Uiso . . . . . .
O173 O 0.11401(16) 0.92396(19) 1.06833(16) 0.0079(6) 1.0000 Uiso . . . . . .
O174 O 0.43461(18) 0.4833(2) 0.85931(17) 0.0108(7) 1.0000 Uiso . . . . . .
O175 O 0.08867(16) 0.51934(19) 0.79752(16) 0.0082(6) 1.0000 Uiso . . . . . .
O176 O 0.36734(15) 0.50667(18) 0.65204(14) 0.0100(6) 1.0000 Uiso . . . . . .
O177 O 0.51719(16) 0.52559(19) 1.09805(15) 0.0082(6) 1.0000 Uiso . . . . . .
O178 O 0.80612(15) 0.50060(18) 0.94493(14) 0.0080(6) 1.0000 Uiso . . . . . .
O179 O 0.43943(16) 0.1765(2) 0.86089(16) 0.0094(6) 1.0000 Uiso . . . . . .
O180 O 0.08216(18) 0.8575(2) 0.79177(18) 0.0116(7) 1.0000 Uiso . . . . . .
O181 O 0.37048(15) 0.87869(18) 0.66438(15) 0.0078(6) 1.0000 Uiso . . . . . .
O182 O 0.51486(15) 0.84899(18) 1.09093(15) 0.0076(6) 1.0000 Uiso . . . . . .
O183 O 0.15503(17) 0.1527(2) 1.02038(17) 0.0109(7) 1.0000 Uiso . . . . . .
O184 O 0.79106(16) 0.8436(2) 0.92921(16) 0.0108(6) 1.0000 Uiso . . . . . .
O185 O 0.44494(15) 0.81730(18) 0.85979(15) 0.0071(6) 1.0000 Uiso . . . . . .
O186 O 0.58108(17) 0.8355(2) 1.28819(17) 0.0096(7) 1.0000 Uiso . . . . . .
O187 O 0.73155(18) 0.8056(2) 0.72273(18) 0.0123(7) 1.0000 Uiso . . . . . .
O188 O 0.37584(16) 0.1807(2) 0.66335(16) 0.0101(6) 1.0000 Uiso . . . . . .
O189 O 0.50767(15) 0.20052(18) 1.09420(14) 0.0090(6) 1.0000 Uiso . . . . . .
O190 O 0.15665(15) 0.80915(18) 1.02248(15) 0.0082(6) 1.0000 Uiso . . . . . .
O191 O 0.44512(16) 0.6566(2) 1.00570(16) 0.0092(6) 1.0000 Uiso . . . . . .
O192 O 0.08336(16) 0.3171(2) 0.93412(16) 0.0085(6) 1.0000 Uiso . . . . . .
O193 O 0.36529(17) 0.3033(2) 0.76468(17) 0.0120(7) 1.0000 Uiso . . . . . .
O194 O 0.50930(14) 0.30706(17) 1.19096(14) 0.0092(5) 1.0000 Uiso . . . . . .
O195 O 0.14919(16) 0.69354(19) 1.10953(16) 0.0087(6) 1.0000 Uiso . . . . . .
O196 O 0.30552(15) 0.69373(19) 0.57862(15) 0.0078(6) 1.0000 Uiso . . . . . .
O197 O 0.44843(16) 0.35380(19) 1.01009(16) 0.0086(6) 1.0000 Uiso . . . . . .
O198 O 0.08480(14) 0.67474(17) 0.93117(13) 0.0077(5) 1.0000 Uiso . . . . . .
O199 O 0.73632(15) 0.34462(18) 0.86340(15) 0.0108(6) 1.0000 Uiso . . . . . .
O200 O 0.37015(13) 0.66770(16) 0.78071(13) 0.0073(5) 1.0000 Uiso . . . . . .
O201 O 0.52251(15) 0.64825(18) 1.20611(15) 0.0098(6) 1.0000 Uiso . . . . . .
O202 O 0.30135(15) 0.33394(18) 0.57258(14) 0.0111(6) 1.0000 Uiso . . . . . .
O203 O 0.41284(14) -0.00495(16) 0.98324(13) 0.0087(5) 1.0000 Uiso . . . . . .
O204 O 0.08899(17) 0.9961(2) 0.93555(16) 0.0084(6) 1.0000 Uiso . . . . . .
O205 O 0.37982(15) 0.98544(18) 0.78136(15) 0.0089(6) 1.0000 Uiso . . . . . .
O206 O 0.50306(16) 0.9702(2) 1.18019(17) 0.0094(6) 1.0000 Uiso . . . . . .
O207 O 0.66544(15) 0.98109(17) 0.62529(15) 0.0099(6) 1.0000 Uiso . . . . . .
O208 O 0.33981(17) 0.5811(2) 0.83973(16) 0.0102(7) 1.0000 Uiso . . . . . .
O209 O 0.50007(15) 0.58577(18) 1.28391(15) 0.0083(6) 1.0000 Uiso . . . . . .
O210 O 0.27191(14) 0.41152(17) 0.63728(14) 0.0099(6) 1.0000 Uiso . . . . . .
O211 O 0.41884(17) 0.4670(2) 1.04063(17) 0.0107(7) 1.0000 Uiso . . . . . .
O212 O 0.70226(16) 0.42334(19) 0.92389(15) 0.0093(6) 1.0000 Uiso . . . . . .
O213 O 0.33836(16) 0.2520(2) 0.84633(16) 0.0095(6) 1.0000 Uiso . . . . . .
O214 O -0.01158(15) 0.75752(18) 0.76838(15) 0.0104(6) 1.0000 Uiso . . . . . .
O215 O 0.27888(15) 0.80710(18) 0.60821(15) 0.0087(6) 1.0000 Uiso . . . . . .
O216 O 0.42584(17) 0.7707(2) 1.03672(17) 0.0115(7) 1.0000 Uiso . . . . . .
O217 O 0.04903(16) 0.21818(19) 0.98003(16) 0.0099(6) 1.0000 Uiso . . . . . .
O218 O 0.69350(16) 0.74912(18) 0.91680(15) 0.0101(6) 1.0000 Uiso . . . . . .
O219 O 0.35624(16) 0.91623(19) 0.85519(16) 0.0075(6) 1.0000 Uiso . . . . . .
O220 O 0.48221(16) 0.92122(19) 1.26730(16) 0.0079(6) 1.0000 Uiso . . . . . .
O221 O 0.65496(15) 0.92006(18) 0.70813(14) 0.0099(6) 1.0000 Uiso . . . . . .
O222 O 0.28305(16) 0.11537(19) 0.60534(16) 0.0097(6) 1.0000 Uiso . . . . . .
O223 O 0.44118(14) 0.08211(17) 1.05544(14) 0.0095(5) 1.0000 Uiso . . . . . .
O224 O 0.06867(14) 0.88006(17) 0.96290(14) 0.0076(6) 1.0000 Uiso . . . . . .
O225 O 0.38550(17) 0.4275(2) 0.94509(16) 0.0099(7) 1.0000 Uiso . . . . . .
O226 O 0.04591(16) 0.56594(19) 0.88951(16) 0.0097(6) 1.0000 Uiso . . . . . .
O227 O 0.32332(16) 0.56336(19) 0.73914(15) 0.0134(6) 1.0000 Uiso . . . . . .
O228 O 0.46696(17) 0.5391(2) 1.19128(17) 0.0115(7) 1.0000 Uiso . . . . . .
O229 O 0.26809(16) 0.44899(19) 0.54139(16) 0.0117(6) 1.0000 Uiso . . . . . .
O230 O 0.41065(16) 0.12058(19) 0.95954(16) 0.0096(6) 1.0000 Uiso . . . . . .
O231 O 0.02896(17) 0.9185(2) 0.86983(16) 0.0098(6) 1.0000 Uiso . . . . . .
O232 O 0.32356(17) 0.8784(2) 0.75953(17) 0.0109(6) 1.0000 Uiso . . . . . .
O233 O 0.44843(16) 0.86512(19) 1.17844(15) 0.0092(6) 1.0000 Uiso . . . . . .
O234 O 0.12001(15) 0.13255(18) 1.11878(15) 0.0089(6) 1.0000 Uiso . . . . . .
O235 O 0.74507(15) 0.91269(18) 1.00882(15) 0.0088(6) 1.0000 Uiso . . . . . .
O236 O 0.39631(15) 0.74153(19) 0.93945(15) 0.0083(6) 1.0000 Uiso . . . . . .
O237 O 0.04034(17) 0.2203(2) 0.87816(16) 0.0098(6) 1.0000 Uiso . . . . . .
O238 O 0.68551(18) 0.7680(2) 0.81594(18) 0.0130(7) 1.0000 Uiso . . . . . .
O239 O 0.31302(16) 0.19549(19) 0.75543(16) 0.0091(6) 1.0000 Uiso . . . . . .
O240 O 0.43571(14) 0.21540(17) 1.17489(14) 0.0097(5) 1.0000 Uiso . . . . . .
O241 O 0.09357(15) 0.79938(18) 1.11027(15) 0.0078(6) 1.0000 Uiso . . . . . .
O242 O 0.42713(14) 0.76853(16) 0.76690(13) 0.0084(5) 1.0000 Uiso . . . . . .
O243 O 0.36142(16) 0.2393(2) 0.57238(16) 0.0155(7) 1.0000 Uiso . . . . . .
O244 O 0.50728(17) 0.2533(2) 1.00307(16) 0.0147(7) 1.0000 Uiso . . . . . .
O245 O 0.43620(17) 0.3908(2) 0.78962(17) 0.0113(7) 1.0000 Uiso . . . . . .
O246 O 0.05435(14) 0.58136(17) 0.71235(14) 0.0102(5) 1.0000 Uiso . . . . . .
O247 O 0.21418(15) 0.60630(18) 1.15115(15) 0.0090(6) 1.0000 Uiso . . . . . .
O248 O 0.36794(16) 0.60142(19) 0.58348(15) 0.0109(6) 1.0000 Uiso . . . . . .
O249 O 0.49733(16) 0.5488(2) 0.99792(16) 0.0109(7) 1.0000 Uiso . . . . . .
O250 O 0.76827(14) 0.55257(17) 0.85604(14) 0.0080(5) 1.0000 Uiso . . . . . .
O251 O 0.58289(16) 0.51789(19) 0.77187(15) 0.0112(6) 1.0000 Uiso . . . . . .
O252 O 0.22930(14) 0.47277(18) 0.72096(14) 0.0095(6) 1.0000 Uiso . . . . . .
O253 O 0.00986(16) 0.53194(19) 1.07148(16) 0.0096(6) 1.0000 Uiso . . . . . .
O254 O 0.66495(16) 0.48156(19) 1.01361(16) 0.0080(6) 1.0000 Uiso . . . . . .
O255 O -0.04272(15) 0.46930(18) 0.87262(14) 0.0094(6) 1.0000 Uiso . . . . . .
O256 O 0.58965(17) 0.2025(2) 0.78931(17) 0.0100(6) 1.0000 Uiso . . . . . .
O257 O 0.22456(16) 0.80741(19) 0.69993(16) 0.0095(6) 1.0000 Uiso . . . . . .
O258 O 0.01526(16) 0.19007(19) 1.08241(16) 0.0081(6) 1.0000 Uiso . . . . . .
O259 O 0.65087(16) 0.81942(19) 0.99533(16) 0.0089(6) 1.0000 Uiso . . . . . .
O260 O 0.30479(16) 0.19553(19) 0.93761(16) 0.0083(6) 1.0000 Uiso . . . . . .
O261 O -0.05599(15) 0.81698(18) 0.85444(14) 0.0083(6) 1.0000 Uiso . . . . . .
O262 O 0.60606(14) 0.87912(17) 0.79433(14) 0.0090(5) 1.0000 Uiso . . . . . .
O263 O 0.22420(18) 0.1284(2) 0.69425(18) 0.0120(7) 1.0000 Uiso . . . . . .
O264 O 0.37245(14) 0.10448(16) 1.13352(13) 0.0082(5) 1.0000 Uiso . . . . . .
O265 O 0.00240(16) 0.86831(19) 1.04498(16) 0.0094(6) 1.0000 Uiso . . . . . .
O266 O 0.64806(16) 0.1469(2) 0.99832(16) 0.0087(6) 1.0000 Uiso . . . . . .
O267 O 0.30909(15) 0.84234(19) 0.93408(15) 0.0081(6) 1.0000 Uiso . . . . . .
O268 O 0.32816(18) 0.4373(2) 0.84037(18) 0.0114(7) 1.0000 Uiso . . . . . .
O269 O -0.02094(17) 0.5525(2) 0.78743(17) 0.0113(7) 1.0000 Uiso . . . . . .
O270 O 0.26116(17) 0.5521(2) 0.63539(16) 0.0136(6) 1.0000 Uiso . . . . . .
O271 O 0.41587(17) 0.5914(2) 1.09573(17) 0.0112(7) 1.0000 Uiso . . . . . .
O272 O 0.70507(17) 0.5640(2) 0.93973(17) 0.0141(7) 1.0000 Uiso . . . . . .
O273 O 0.34188(18) 0.1102(2) 0.86086(18) 0.0129(7) 1.0000 Uiso . . . . . .
O274 O -0.02772(16) 0.8965(2) 0.76882(16) 0.0106(6) 1.0000 Uiso . . . . . .
O275 O 0.26617(17) 0.9280(2) 0.66525(17) 0.0102(6) 1.0000 Uiso . . . . . .
O276 O 0.41180(17) 0.9023(2) 1.07237(17) 0.0122(7) 1.0000 Uiso . . . . . .
O277 O 0.05623(18) 0.0860(2) 1.02402(18) 0.0132(7) 1.0000 Uiso . . . . . .
O278 O 0.68372(17) 0.8875(2) 0.90775(17) 0.0102(7) 1.0000 Uiso . . . . . .
O279 O 0.33457(16) 0.77841(19) 0.84085(16) 0.0089(6) 1.0000 Uiso . . . . . .
O280 O 0.47746(18) 0.7796(2) 1.27426(18) 0.0126(7) 1.0000 Uiso . . . . . .
O281 O 0.61961(17) 0.7832(2) 0.71328(17) 0.0142(7) 1.0000 Uiso . . . . . .
O282 O 0.27471(17) 0.2416(2) 0.65375(17) 0.0113(7) 1.0000 Uiso . . . . . .
O283 O 0.39632(16) 0.21084(19) 1.06259(15) 0.0133(6) 1.0000 Uiso . . . . . .
O284 O 0.05192(16) 0.75386(19) 1.00953(16) 0.0102(6) 1.0000 Uiso . . . . . .
O285 O 0.29659(16) 0.91401(19) 1.19233(16) 0.0092(6) 1.0000 Uiso . . . . . .
O286 O 0.69363(14) 0.26323(17) 0.79111(14) 0.0078(6) 1.0000 Uiso . . . . . .
O287 O 0.76164(16) 0.0940(2) 1.01425(16) 0.0083(6) 1.0000 Uiso . . . . . .
O288 O 0.88063(15) 0.91310(18) 0.93658(15) 0.0078(6) 1.0000 Uiso . . . . . .
O289 O 0.27166(15) 0.99329(18) 1.28063(15) 0.0087(6) 1.0000 Uiso . . . . . .
O290 O 0.72695(17) 0.1681(2) 0.72081(17) 0.0090(7) 1.0000 Uiso . . . . . .
O291 O 0.79166(15) 0.18175(19) 0.94178(15) 0.0090(6) 1.0000 Uiso . . . . . .
O292 O 0.33993(16) 0.97083(19) 0.48019(15) 0.0072(6) 1.0000 Uiso . . . . . .
O293 O 0.26461(16) 0.81027(19) 1.13487(16) 0.0089(6) 1.0000 Uiso . . . . . .
O294 O 0.70121(14) 0.99833(16) 0.84197(13) 0.0078(5) 1.0000 Uiso . . . . . .
O295 O 0.30698(16) 1.00589(19) 0.56735(16) 0.0086(6) 1.0000 Uiso . . . . . .
O296 O 0.84252(15) 0.13540(18) 0.87336(15) 0.0111(6) 1.0000 Uiso . . . . . .
O297 O 0.37001(16) 0.91456(19) 1.29169(16) 0.0092(6) 1.0000 Uiso . . . . . .
O298 O 0.63041(16) 0.25688(18) 0.69753(15) 0.0082(6) 1.0000 Uiso . . . . . .
O299 O 0.69731(15) 0.08323(19) 0.91330(15) 0.0095(6) 1.0000 Uiso . . . . . .
O300 O -0.06400(15) 0.96773(18) 1.03861(15) 0.0082(6) 1.0000 Uiso . . . . . .
O301 O 0.30149(14) 1.05597(17) 1.18537(14) 0.0074(5) 1.0000 Uiso . . . . . .
O302 O 0.68459(16) 0.12166(19) 0.81574(16) 0.0093(6) 1.0000 Uiso . . . . . .
O303 O 0.23345(15) 0.76097(18) 0.51815(14) 0.0076(6) 1.0000 Uiso . . . . . .
O304 O 0.90001(14) 1.03186(17) 0.88351(13) 0.0081(5) 1.0000 Uiso . . . . . .
O305 O 0.78298(15) 0.23402(18) 0.84932(14) 0.0115(6) 1.0000 Uiso . . . . . .
O306 O 0.36229(15) 0.90112(18) 0.56357(14) 0.0080(6) 1.0000 Uiso . . . . . .
O307 O 0.61018(14) 0.04849(17) 0.84724(14) 0.0081(5) 1.0000 Uiso . . . . . .
O308 O 0.36095(18) 0.7935(2) 1.11654(17) 0.0136(7) 1.0000 Uiso . . . . . .
O309 O 0.44300(16) 0.85667(19) 1.35915(16) 0.0084(6) 1.0000 Uiso . . . . . .
O310 O 0.70801(18) 0.9745(2) 1.08322(18) 0.0126(7) 1.0000 Uiso . . . . . .
O311 O 0.37300(16) 1.05483(19) 1.28395(16) 0.0113(6) 1.0000 Uiso . . . . . .
O312 O 0.62178(18) 0.1164(2) 0.70977(18) 0.0125(7) 1.0000 Uiso . . . . . .
O313 O 0.68320(15) 0.22077(18) 0.91197(15) 0.0091(6) 1.0000 Uiso . . . . . .
O314 O 0.94205(16) 1.08878(19) 0.98089(16) 0.0115(6) 1.0000 Uiso . . . . . .
O315 O 0.59924(16) 0.9143(2) 1.07328(16) 0.0086(6) 1.0000 Uiso . . . . . .
O316 O 0.45206(16) 0.92968(19) 0.62814(16) 0.0081(6) 1.0000 Uiso . . . . . .
O317 O 0.16747(16) 0.92848(19) 0.78129(16) 0.0090(6) 1.0000 Uiso . . . . . .
O318 O 0.49878(15) 0.07580(19) 0.83900(15) 0.0091(6) 1.0000 Uiso . . . . . .
O319 O 0.22210(16) 0.07264(19) 0.98411(16) 0.0100(6) 1.0000 Uiso . . . . . .
O320 O 0.59765(16) 0.2469(2) 1.07035(16) 0.0108(7) 1.0000 Uiso . . . . . .
O321 O 0.45568(16) 0.24208(19) 0.63331(16) 0.0091(6) 1.0000 Uiso . . . . . .
O322 O 0.15565(15) 0.24646(18) 0.76723(15) 0.0086(6) 1.0000 Uiso . . . . . .
O323 O 0.49732(14) 0.70908(17) 0.83907(13) 0.0086(5) 1.0000 Uiso . . . . . .
O324 O 0.37232(15) 0.75138(19) 0.41640(15) 0.0107(6) 1.0000 Uiso . . . . . .
O325 O 0.23745(16) 0.74253(19) 0.99794(15) 0.0101(6) 1.0000 Uiso . . . . . .
O326 O 0.58852(16) 0.5905(2) 1.05462(16) 0.0112(7) 1.0000 Uiso . . . . . .
O327 O 0.45711(16) 0.56964(19) 0.64384(16) 0.0090(6) 1.0000 Uiso . . . . . .
O328 O 0.31246(16) 0.59449(19) 1.20239(16) 0.0084(6) 1.0000 Uiso . . . . . .
O329 O 0.15205(15) 0.60715(18) 0.76241(14) 0.0088(6) 1.0000 Uiso . . . . . .
O330 O 0.52402(16) 0.4194(2) 0.85101(16) 0.0094(6) 1.0000 Uiso . . . . . .
O331 O 0.35550(15) 0.39554(18) 0.41178(15) 0.0106(6) 1.0000 Uiso . . . . . .
O332 O 0.55951(16) 1.02779(19) 1.12099(16) 0.0083(6) 1.0000 Uiso . . . . . .
O333 O 0.42974(17) 1.0205(2) 0.70830(17) 0.0102(7) 1.0000 Uiso . . . . . .
O334 O 0.13959(18) 1.0150(2) 0.85812(17) 0.0105(7) 1.0000 Uiso . . . . . .
O335 O 0.48285(17) 0.9834(2) 0.92175(17) 0.0102(7) 1.0000 Uiso . . . . . .
O336 O 0.20969(15) -0.03536(18) 1.05379(14) 0.0104(6) 1.0000 Uiso . . . . . .
O337 O 0.55846(15) 0.35931(18) 1.12234(15) 0.0085(6) 1.0000 Uiso . . . . . .
O338 O 0.41289(17) 0.3479(2) 0.69417(17) 0.0113(7) 1.0000 Uiso . . . . . .
O339 O 0.12846(16) 0.33059(19) 0.85146(16) 0.0090(6) 1.0000 Uiso . . . . . .
O340 O 0.49095(17) 0.6368(2) 0.92527(17) 0.0101(7) 1.0000 Uiso . . . . . .
O341 O 0.34494(17) 0.6639(2) 0.49508(17) 0.0106(7) 1.0000 Uiso . . . . . .
O342 O 0.19974(16) 0.62724(19) 1.04960(16) 0.0084(6) 1.0000 Uiso . . . . . .
O343 O 0.56113(16) 0.6842(2) 1.12635(16) 0.0119(6) 1.0000 Uiso . . . . . .
O344 O 0.41271(15) 0.67590(18) 0.69602(14) 0.0087(6) 1.0000 Uiso . . . . . .
O345 O 0.28236(15) 0.67100(18) 1.28296(15) 0.0091(6) 1.0000 Uiso . . . . . .
O346 O 0.12951(17) 0.6863(2) 0.84920(16) 0.0094(6) 1.0000 Uiso . . . . . .
O347 O 0.49049(17) 0.3356(2) 0.92683(17) 0.0097(7) 1.0000 Uiso . . . . . .
O348 O 0.33964(16) 0.3092(2) 0.48851(16) 0.0100(6) 1.0000 Uiso . . . . . .
O349 O 0.55023(14) 0.83063(17) 1.00326(14) 0.0088(5) 1.0000 Uiso . . . . . .
O350 O 0.41936(15) 0.80756(18) 0.60582(16) 0.0083(6) 1.0000 Uiso . . . . . .
O351 O 0.12768(16) 0.8431(2) 0.71091(16) 0.0076(6) 1.0000 Uiso . . . . . .
O352 O 0.48705(16) 0.1829(2) 0.78003(16) 0.0086(6) 1.0000 Uiso . . . . . .
O353 O 0.84289(15) 0.84274(18) 0.85242(15) 0.0082(6) 1.0000 Uiso . . . . . .
O354 O 0.20551(17) 0.1953(2) 0.95213(17) 0.0117(7) 1.0000 Uiso . . . . . .
O355 O 0.55213(14) 0.14213(17) 1.02394(14) 0.0081(5) 1.0000 Uiso . . . . . .
O356 O 0.41281(15) 0.13631(19) 0.58276(15) 0.0112(6) 1.0000 Uiso . . . . . .
O357 O 0.30011(14) 0.17929(17) 1.15936(14) 0.0097(5) 1.0000 Uiso . . . . . .
O358 O 0.12593(15) 0.14341(19) 0.70744(15) 0.0071(6) 1.0000 Uiso . . . . . .
O359 O 0.51968(13) 0.81874(16) 0.80179(13) 0.0082(5) 1.0000 Uiso . . . . . .
O360 O 0.21458(14) 0.86039(17) 0.96097(14) 0.0083(5) 1.0000 Uiso . . . . . .
O361 O 0.56802(16) 0.46590(19) 1.03543(16) 0.0083(6) 1.0000 Uiso . . . . . .
O362 O 0.40851(13) 0.49123(16) 0.56939(13) 0.0069(5) 1.0000 Uiso . . . . . .
O363 O 0.12619(14) 0.49572(17) 0.71278(14) 0.0090(5) 1.0000 Uiso . . . . . .
O364 O 0.48236(16) 0.50240(19) 0.78028(16) 0.0075(6) 1.0000 Uiso . . . . . .
O365 O 0.85518(16) 0.49384(18) 0.86405(15) 0.0115(6) 1.0000 Uiso . . . . . .
O366 O 0.65596(15) 0.96819(19) 1.17660(15) 0.0078(6) 1.0000 Uiso . . . . . .
O367 O 0.51427(16) 0.90700(19) 0.73052(16) 0.0101(6) 1.0000 Uiso . . . . . .
O368 O 0.23568(17) 0.9197(2) 0.87972(17) 0.0103(7) 1.0000 Uiso . . . . . .
O369 O 0.56569(15) 0.09135(18) 0.93737(15) 0.0085(6) 1.0000 Uiso . . . . . .
O370 O 0.27081(14) 0.09073(16) 1.08844(13) 0.0077(5) 1.0000 Uiso . . . . . .
O371 O 0.14068(16) 0.72828(19) 0.67823(16) 0.0102(6) 1.0000 Uiso . . . . . .
O372 O 0.51965(17) 0.2819(2) 0.73482(17) 0.0112(7) 1.0000 Uiso . . . . . .
O373 O 0.22746(16) 0.2497(2) 0.86961(16) 0.0092(6) 1.0000 Uiso . . . . . .
O374 O 0.57325(15) 0.75001(17) 0.93632(14) 0.0089(6) 1.0000 Uiso . . . . . .
O375 O 0.43460(16) 0.75863(19) 0.51722(16) 0.0100(6) 1.0000 Uiso . . . . . .
O376 O 0.29128(16) 0.69821(19) 1.10232(15) 0.0088(6) 1.0000 Uiso . . . . . .
O377 O 0.65628(15) 0.59228(18) 1.15516(15) 0.0117(6) 1.0000 Uiso . . . . . .
O378 O 0.51201(16) 0.61274(19) 0.74903(16) 0.0125(6) 1.0000 Uiso . . . . . .
O379 O 0.38427(16) 0.58936(19) 1.30432(16) 0.0105(6) 1.0000 Uiso . . . . . .
O380 O 0.22038(16) 0.58162(19) 0.85824(16) 0.0086(6) 1.0000 Uiso . . . . . .
O381 O 0.58970(17) 0.4191(2) 0.94876(17) 0.0089(6) 1.0000 Uiso . . . . . .
O382 O -0.06650(14) 0.58698(16) 1.00185(13) 0.0077(5) 1.0000 Uiso . . . . . .
O383 O 0.60733(15) 0.03558(18) 1.02475(15) 0.0070(6) 1.0000 Uiso . . . . . .
O384 O 0.49193(15) 1.06716(18) 0.62906(14) 0.0098(6) 1.0000 Uiso . . . . . .
O385 O 0.18913(16) 1.07039(19) 0.77206(16) 0.0092(6) 1.0000 Uiso . . . . . .
O386 O 0.52773(16) 0.94154(19) 0.82826(16) 0.0093(6) 1.0000 Uiso . . . . . .
O387 O 0.28397(14) 0.95337(17) 0.97293(13) 0.0089(5) 1.0000 Uiso . . . . . .
O388 O 0.62990(16) 0.36574(19) 1.03737(16) 0.0096(6) 1.0000 Uiso . . . . . .
O389 O 0.44773(15) 0.37533(18) 0.59849(15) 0.0095(6) 1.0000 Uiso . . . . . .
O390 O 0.16522(17) 0.3872(2) 0.75503(16) 0.0111(7) 1.0000 Uiso . . . . . .
O391 O 0.54419(16) 0.57765(19) 0.84533(16) 0.0083(6) 1.0000 Uiso . . . . . .
O392 O 0.39033(16) 0.61519(19) 0.40397(16) 0.0105(6) 1.0000 Uiso . . . . . .
O393 O 0.24534(16) 0.61872(19) 0.95493(16) 0.0093(6) 1.0000 Uiso . . . . . .
O394 O 0.60276(15) 0.72387(17) 1.03555(14) 0.0108(6) 1.0000 Uiso . . . . . .
O395 O 0.46967(15) 0.69867(17) 0.60379(14) 0.0079(6) 1.0000 Uiso . . . . . .
O396 O 0.32947(16) 0.73651(19) 1.19699(16) 0.0105(6) 1.0000 Uiso . . . . . .
O397 O 0.17968(16) 0.7556(2) 0.77386(16) 0.0100(6) 1.0000 Uiso . . . . . .
O398 O 0.53047(16) 0.2796(2) 0.83612(16) 0.0091(6) 1.0000 Uiso . . . . . .
O399 O 0.38358(16) 0.2642(2) 0.39625(16) 0.0103(6) 1.0000 Uiso . . . . . .
O400 O 0.56071(16) 0.76442(19) 1.20504(16) 0.0121(6) 1.0000 Uiso . . . . . .
O401 O 0.15242(15) 0.76730(18) 0.92612(14) 0.0115(6) 1.0000 Uiso . . . . . .
O402 O 0.07580(15) 0.95070(18) 0.72197(15) 0.0081(6) 1.0000 Uiso . . . . . .
O403 O 0.40884(15) 0.10654(18) 0.77792(15) 0.0075(6) 1.0000 Uiso . . . . . .
O404 O 0.79624(14) 0.95027(17) 0.87194(14) 0.0078(5) 1.0000 Uiso . . . . . .
O405 O 0.13250(16) 0.1100(2) 0.92572(16) 0.0098(6) 1.0000 Uiso . . . . . .
O406 O 0.50433(14) 0.93958(16) 1.01752(13) 0.0078(5) 1.0000 Uiso . . . . . .
O407 O 0.19740(15) 0.90048(18) 1.13863(15) 0.0095(6) 1.0000 Uiso . . . . . .
O408 O 0.40497(17) 0.9773(2) 1.20101(16) 0.0091(6) 1.0000 Uiso . . . . . .
O409 O 0.27972(17) 0.9819(2) 0.79428(17) 0.0091(7) 1.0000 Uiso . . . . . .
O410 O -0.00816(15) 0.96847(18) 0.94994(15) 0.0086(6) 1.0000 Uiso . . . . . .
O411 O 0.33971(14) 0.06902(17) 1.01028(13) 0.0088(5) 1.0000 Uiso . . . . . .
O412 O 0.56844(17) 0.9692(2) 0.64819(16) 0.0108(7) 1.0000 Uiso . . . . . .
O413 O 0.41517(16) 0.3242(2) 1.21882(16) 0.0093(6) 1.0000 Uiso . . . . . .
O414 O 0.26352(16) 0.3051(2) 0.77607(16) 0.0091(6) 1.0000 Uiso . . . . . .
O415 O -0.02000(16) 0.2976(2) 0.92477(17) 0.0096(6) 1.0000 Uiso . . . . . .
O416 O 0.34498(17) 0.6887(2) 1.00758(17) 0.0131(7) 1.0000 Uiso . . . . . .
O417 O 0.71161(16) 0.29039(19) 1.10425(16) 0.0096(6) 1.0000 Uiso . . . . . .
O418 O 0.55347(16) 0.31538(19) 0.63263(16) 0.0084(6) 1.0000 Uiso . . . . . .
O419 O 0.42298(17) 0.6478(2) 1.21935(16) 0.0083(6) 1.0000 Uiso . . . . . .
O420 O 0.26635(16) 0.6517(2) 0.77901(16) 0.0096(6) 1.0000 Uiso . . . . . .
O421 O 0.63123(16) 0.35389(19) 0.86094(16) 0.0084(6) 1.0000 Uiso . . . . . .
O422 O -0.01919(14) 0.65090(17) 0.92177(14) 0.0096(5) 1.0000 Uiso . . . . . .
O423 O 0.34999(17) 0.3706(2) 1.02266(17) 0.0105(7) 1.0000 Uiso . . . . . .
O424 O 0.69881(15) 0.63982(18) 1.06366(14) 0.0096(6) 1.0000 Uiso . . . . . .
O425 O 0.65845(16) 1.0908(2) 1.11815(17) 0.0098(6) 1.0000 Uiso . . . . . .
O426 O 0.54077(17) 1.0416(2) 0.73543(17) 0.0123(7) 1.0000 Uiso . . . . . .
O427 O 0.24531(19) 1.0611(2) 0.87688(19) 0.0122(7) 1.0000 Uiso . . . . . .
O428 O 0.59496(17) -0.0451(2) 0.92984(17) 0.0115(7) 1.0000 Uiso . . . . . .
O429 O 0.32183(16) -0.03277(19) 1.08560(15) 0.0124(6) 1.0000 Uiso . . . . . .
O430 O 0.66300(17) 0.4049(2) 1.14415(17) 0.0120(7) 1.0000 Uiso . . . . . .
O431 O 0.51205(17) 0.4143(2) 0.69422(17) 0.0122(7) 1.0000 Uiso . . . . . .
O432 O 0.23033(18) 0.3897(2) 0.85620(18) 0.0129(7) 1.0000 Uiso . . . . . .
O433 O 0.60404(17) 0.6141(2) 0.94369(17) 0.0132(7) 1.0000 Uiso . . . . . .
O434 O 0.45235(18) 0.6186(2) 0.50877(17) 0.0119(7) 1.0000 Uiso . . . . . .
O435 O 0.30421(17) 0.5730(2) 1.05091(17) 0.0103(7) 1.0000 Uiso . . . . . .
O436 O 0.66621(17) 0.7331(2) 1.13943(17) 0.0169(7) 1.0000 Uiso . . . . . .
O437 O 0.51210(16) 0.7425(2) 0.70412(16) 0.0117(7) 1.0000 Uiso . . . . . .
O438 O 0.38393(17) 0.7302(2) 1.30037(17) 0.0129(7) 1.0000 Uiso . . . . . .
O439 O 0.24186(17) 0.7183(2) 0.87071(17) 0.0114(7) 1.0000 Uiso . . . . . .
O440 O 0.59273(17) 0.2766(2) 0.94113(17) 0.0106(7) 1.0000 Uiso . . . . . .
O441 O 0.44495(16) 0.26961(19) 0.50270(16) 0.0118(6) 1.0000 Uiso . . . . . .

loop_
_atom_type_symbol
_atom_type_scat_dispersion_real
_atom_type_scat_dispersion_imag
_atom_type_scat_Cromer_Mann_a1
_atom_type_scat_Cromer_Mann_b1
_atom_type_scat_Cromer_Mann_a2
_atom_type_scat_Cromer_Mann_b2
_atom_type_scat_Cromer_Mann_a3
_atom_type_scat_Cromer_Mann_b3
_atom_type_scat_Cromer_Mann_a4
_atom_type_scat_Cromer_Mann_b4
_atom_type_scat_Cromer_Mann_c
_atom_type_scat_source
'O   ' 0.0106 0.0060 3.0485 13.2771 2.2868 5.7011 1.5463 0.3239 0.8670 32.9089 0.2508 International_Tables_Vol_IV_Table_2.2B
'P   ' 0.1023 0.0942 6.4345 1.9067 4.1791 27.1570 1.7800 0.5260 1.4908 68.1645 1.1149 International_Tables_Vol_IV_Table_2.2B
'Mo  ' -1.6832 0.6857 3.7025 0.2772 17.2356 1.0958 12.8876 11.0040 3.7429 61.6584 4.3875 International_Tables_Vol_IV_Table_2.2B

loop_
_geom_angle_atom_site_label_1
_geom_angle_site_symmetry_1
_geom_angle_atom_site_label_2
_geom_angle_site_symmetry_2
_geom_angle_atom_site_label_3
_geom_angle_site_symmetry_3
_geom_angle
_geom_angle_publ_flag
O152 . Mo1 . O157 . 85.77(16) yes
O152 . Mo1 . O174 . 167.65(17) yes
O157 . Mo1 . O174 . 82.20(16) yes
O152 . Mo1 . O208 . 88.35(16) yes
O157 . Mo1 . O208 . 81.16(15) yes
O174 . Mo1 . O208 . 92.52(16) yes
O152 . Mo1 . O225 . 87.41(17) yes
O157 . Mo1 . O225 . 83.87(15) yes
O174 . Mo1 . O225 . 88.55(17) yes
O208 . Mo1 . O225 . 164.71(16) yes
O152 . Mo1 . O268 . 100.19(19) yes
O157 . Mo1 . O268 . 174.04(19) yes
O174 . Mo1 . O268 . 91.8(2) yes
O208 . Mo1 . O268 . 99.06(19) yes
O225 . Mo1 . O268 . 96.15(19) yes
O209 2_464 Mo2 . O158 . 80.87(14) yes
O209 2_464 Mo2 . O175 . 91.75(15) yes
O158 . Mo2 . O175 . 84.58(15) yes
O209 2_464 Mo2 . O226 . 164.68(15) yes
O158 . Mo2 . O226 . 83.87(15) yes
O175 . Mo2 . O226 . 88.10(16) yes
O209 2_464 Mo2 . O255 . 88.32(15) yes
O158 . Mo2 . O255 . 84.53(14) yes
O175 . Mo2 . O255 . 168.96(15) yes
O226 . Mo2 . O255 . 88.94(15) yes
O209 2_464 Mo2 . O269 . 96.39(18) yes
O158 . Mo2 . O269 . 175.51(18) yes
O175 . Mo2 . O269 . 91.97(18) yes
O226 . Mo2 . O269 . 98.92(18) yes
O255 . Mo2 . O269 . 98.99(18) yes
O159 . Mo3 . O176 . 79.84(14) yes
O159 . Mo3 . O210 . 81.36(14) yes
O176 . Mo3 . O210 . 92.13(14) yes
O159 . Mo3 . O227 . 83.08(15) yes
O176 . Mo3 . O227 . 87.61(15) yes
O210 . Mo3 . O227 . 164.23(15) yes
O159 . Mo3 . O252 . 87.36(14) yes
O176 . Mo3 . O252 . 167.18(14) yes
O210 . Mo3 . O252 . 86.69(14) yes
O227 . Mo3 . O252 . 90.07(15) yes
O159 . Mo3 . O270 . 170.90(18) yes
O176 . Mo3 . O270 . 91.23(17) yes
O210 . Mo3 . O270 . 97.38(17) yes
O227 . Mo3 . O270 . 98.39(18) yes
O252 . Mo3 . O270 . 101.58(17) yes
O149 . Mo4 . O160 . 84.07(15) yes
O149 . Mo4 . O177 . 166.74(16) yes
O160 . Mo4 . O177 . 82.70(14) yes
O149 . Mo4 . O211 . 90.93(17) yes
O160 . Mo4 . O211 . 84.35(15) yes
O177 . Mo4 . O211 . 86.87(16) yes
O149 . Mo4 . O228 . 91.60(17) yes
O160 . Mo4 . O228 . 82.39(15) yes
O177 . Mo4 . O228 . 87.56(16) yes
O211 . Mo4 . O228 . 166.17(16) yes
O149 . Mo4 . O271 . 98.03(19) yes
O160 . Mo4 . O271 . 175.66(18) yes
O177 . Mo4 . O271 . 95.24(18) yes
O211 . Mo4 . O271 . 99.37(19) yes
O228 . Mo4 . O271 . 93.73(19) yes
O229 2_565 Mo5 . O161 . 81.27(15) yes
O229 2_565 Mo5 . O178 . 90.19(15) yes
O161 . Mo5 . O178 . 83.82(14) yes
O229 2_565 Mo5 . O212 . 164.38(15) yes
O161 . Mo5 . O212 . 83.23(15) yes
O178 . Mo5 . O212 . 90.08(15) yes
O229 2_565 Mo5 . O254 . 88.49(16) yes
O161 . Mo5 . O254 . 86.41(15) yes
O178 . Mo5 . O254 . 170.23(15) yes
O212 . Mo5 . O254 . 88.61(16) yes
O229 2_565 Mo5 . O272 . 96.78(18) yes
O161 . Mo5 . O272 . 175.97(18) yes
O178 . Mo5 . O272 . 92.68(17) yes
O212 . Mo5 . O272 . 98.81(18) yes
O254 . Mo5 . O272 . 97.09(18) yes
O162 . Mo6 . O179 . 83.79(15) yes
O162 . Mo6 . O213 . 83.10(15) yes
O179 . Mo6 . O213 . 87.55(16) yes
O162 . Mo6 . O230 . 81.85(15) yes
O179 . Mo6 . O230 . 90.36(15) yes
O213 . Mo6 . O230 . 164.94(15) yes
O162 . Mo6 . O260 . 85.24(15) yes
O179 . Mo6 . O260 . 168.37(15) yes
O213 . Mo6 . O260 . 87.30(16) yes
O230 . Mo6 . O260 . 91.92(16) yes
O162 . Mo6 . O273 . 175.21(19) yes
O179 . Mo6 . O273 . 92.02(19) yes
O213 . Mo6 . O273 . 99.09(19) yes
O230 . Mo6 . O273 . 95.88(19) yes
O260 . Mo6 . O273 . 99.09(19) yes
O163 . Mo7 . O180 . 79.23(15) yes
O163 . Mo7 . O214 . 82.55(14) yes
O180 . Mo7 . O214 . 93.17(16) yes
O163 . Mo7 . O231 . 88.52(14) yes
O180 . Mo7 . O231 . 86.31(17) yes
O214 . Mo7 . O231 . 170.98(15) yes
O163 . Mo7 . O261 . 85.45(14) yes
O180 . Mo7 . O261 . 164.17(16) yes
O214 . Mo7 . O261 . 88.75(14) yes
O231 . Mo7 . O261 . 89.34(15) yes
O163 . Mo7 . O274 . 172.90(17) yes
O180 . Mo7 . O274 . 94.14(18) yes
O214 . Mo7 . O274 . 95.39(17) yes
O231 . Mo7 . O274 . 93.62(17) yes
O261 . Mo7 . O274 . 101.33(18) yes
O164 . Mo8 . O181 . 85.55(14) yes
O164 . Mo8 . O215 . 84.26(14) yes
O181 . Mo8 . O215 . 86.57(15) yes
O164 . Mo8 . O232 . 82.11(15) yes
O181 . Mo8 . O232 . 87.54(16) yes
O215 . Mo8 . O232 . 165.52(15) yes
O164 . Mo8 . O257 . 83.61(14) yes
O181 . Mo8 . O257 . 168.87(15) yes
O215 . Mo8 . O257 . 89.83(15) yes
O232 . Mo8 . O257 . 93.46(16) yes
O164 . Mo8 . O275 . 176.12(17) yes
O181 . Mo8 . O275 . 93.34(17) yes
O215 . Mo8 . O275 . 99.40(18) yes
O232 . Mo8 . O275 . 94.13(18) yes
O257 . Mo8 . O275 . 97.64(17) yes
O165 . Mo9 . O182 . 83.22(14) yes
O165 . Mo9 . O216 . 83.92(15) yes
O182 . Mo9 . O216 . 87.12(15) yes
O165 . Mo9 . O233 . 80.53(14) yes
O182 . Mo9 . O233 . 92.70(15) yes
O216 . Mo9 . O233 . 164.36(16) yes
O165 . Mo9 . O276 . 173.40(17) yes
O182 . Mo9 . O276 . 90.82(18) yes
O216 . Mo9 . O276 . 98.67(19) yes
O233 . Mo9 . O276 . 96.97(18) yes
O165 . Mo9 . O308 . 86.36(15) yes
O182 . Mo9 . O308 . 169.30(16) yes
O216 . Mo9 . O308 . 89.36(17) yes
O233 . Mo9 . O308 . 87.97(16) yes
O276 . Mo9 . O308 . 99.70(19) yes
P84 2_465 Mo10 . O166 . 98.53(10) yes
P84 2_465 Mo10 . O183 . 90.50(12) yes
O166 . Mo10 . O183 . 83.42(15) yes
P84 2_465 Mo10 . O217 . 177.37(11) yes
O166 . Mo10 . O217 . 83.89(15) yes
O183 . Mo10 . O217 . 90.82(16) yes
P84 2_465 Mo10 . O234 . 18.70(10) yes
O166 . Mo10 . O234 . 79.94(14) yes
O183 . Mo10 . O234 . 86.34(16) yes
O217 . Mo10 . O234 . 163.80(15) yes
P84 2_465 Mo10 . O258 . 87.38(11) yes
O166 . Mo10 . O258 . 83.31(15) yes
O183 . Mo10 . O258 . 166.09(16) yes
O217 . Mo10 . O258 . 91.88(16) yes
O234 . Mo10 . O258 . 87.28(15) yes
P84 2_465 Mo10 . O277 . 78.21(15) yes
O166 . Mo10 . O277 . 176.14(18) yes
O183 . Mo10 . O277 . 94.50(19) yes
O217 . Mo10 . O277 . 99.41(19) yes
O234 . Mo10 . O277 . 96.71(18) yes
O258 . Mo10 . O277 . 98.51(18) yes
O167 . Mo11 . O184 . 81.63(15) yes
O167 . Mo11 . O218 . 83.07(14) yes
O184 . Mo11 . O218 . 93.45(15) yes
O167 . Mo11 . O235 . 85.55(14) yes
O184 . Mo11 . O235 . 86.72(15) yes
O218 . Mo11 . O235 . 168.46(15) yes
O167 . Mo11 . O259 . 87.00(15) yes
O184 . Mo11 . O259 . 168.60(16) yes
O218 . Mo11 . O259 . 85.94(15) yes
O235 . Mo11 . O259 . 91.62(15) yes
O167 . Mo11 . O278 . 173.53(17) yes
O184 . Mo11 . O278 . 92.32(18) yes
O218 . Mo11 . O278 . 95.07(17) yes
O235 . Mo11 . O278 . 96.45(18) yes
O259 . Mo11 . O278 . 99.07(18) yes
O168 . Mo12 . O185 . 78.23(14) yes
O168 . Mo12 . O219 . 83.36(14) yes
O185 . Mo12 . O219 . 88.76(15) yes
O168 . Mo12 . O236 . 84.90(14) yes
O185 . Mo12 . O236 . 90.23(15) yes
O219 . Mo12 . O236 . 168.18(15) yes
O168 . Mo12 . O267 . 89.38(14) yes
O185 . Mo12 . O267 . 167.54(14) yes
O219 . Mo12 . O267 . 88.47(15) yes
O236 . Mo12 . O267 . 90.00(15) yes
O168 . Mo12 . O279 . 171.84(17) yes
O185 . Mo12 . O279 . 93.67(17) yes
O219 . Mo12 . O279 . 95.60(17) yes
O236 . Mo12 . O279 . 96.22(17) yes
O267 . Mo12 . O279 . 98.69(17) yes
O237 2_565 Mo13 . O169 . 86.58(15) yes
O237 2_565 Mo13 . O186 . 88.46(16) yes
O169 . Mo13 . O186 . 81.88(15) yes
O237 2_565 Mo13 . O220 . 164.22(16) yes
O169 . Mo13 . O220 . 77.65(15) yes
O186 . Mo13 . O220 . 89.59(16) yes
O237 2_565 Mo13 . O280 . 98.61(19) yes
O169 . Mo13 . O280 . 172.23(19) yes
O186 . Mo13 . O280 . 92.44(19) yes
O220 . Mo13 . O280 . 97.11(19) yes
O237 2_565 Mo13 . O309 . 86.36(16) yes
O169 . Mo13 . O309 . 85.21(15) yes
O186 . Mo13 . O309 . 166.35(16) yes
O220 . Mo13 . O309 . 91.96(16) yes
O280 . Mo13 . O309 . 100.82(19) yes
P84 . Mo14 . O170 . 101.79(10) yes
P84 . Mo14 . O187 . 89.20(12) yes
O170 . Mo14 . O187 . 77.19(15) yes
P84 . Mo14 . O221 . 20.69(10) yes
O170 . Mo14 . O221 . 81.76(14) yes
O187 . Mo14 . O221 . 89.80(16) yes
P84 . Mo14 . O238 . 176.72(12) yes
O170 . Mo14 . O238 . 80.55(15) yes
O187 . Mo14 . O238 . 89.09(17) yes
O221 . Mo14 . O238 . 162.08(15) yes
P84 . Mo14 . O262 . 91.07(10) yes
O170 . Mo14 . O262 . 89.62(13) yes
O187 . Mo14 . O262 . 166.57(15) yes
O221 . Mo14 . O262 . 85.76(14) yes
O238 . Mo14 . O262 . 91.25(16) yes
P84 . Mo14 . O281 . 78.47(15) yes
O170 . Mo14 . O281 . 170.26(18) yes
O187 . Mo14 . O281 . 93.09(19) yes
O221 . Mo14 . O281 . 99.09(17) yes
O238 . Mo14 . O281 . 98.83(19) yes
O262 . Mo14 . O281 . 100.12(18) yes
O171 . Mo15 . O188 . 82.21(15) yes
O171 . Mo15 . O222 . 83.95(15) yes
O188 . Mo15 . O222 . 85.51(16) yes
O171 . Mo15 . O239 . 84.31(15) yes
O188 . Mo15 . O239 . 93.88(16) yes
O222 . Mo15 . O239 . 168.22(15) yes
O171 . Mo15 . O263 . 84.97(16) yes
O188 . Mo15 . O263 . 167.09(16) yes
O222 . Mo15 . O263 . 91.63(17) yes
O239 . Mo15 . O263 . 86.36(17) yes
O171 . Mo15 . O282 . 173.97(17) yes
O188 . Mo15 . O282 . 92.14(18) yes
O222 . Mo15 . O282 . 97.75(18) yes
O239 . Mo15 . O282 . 94.02(18) yes
O263 . Mo15 . O282 . 100.73(19) yes
P80 . Mo16 . O172 . 105.30(10) yes
P80 . Mo16 . O189 . 99.95(11) yes
O172 . Mo16 . O189 . 81.42(14) yes
P80 . Mo16 . O223 . 23.60(10) yes
O172 . Mo16 . O223 . 82.77(14) yes
O189 . Mo16 . O223 . 89.84(14) yes
P80 . Mo16 . O240 . 167.22(10) yes
O172 . Mo16 . O240 . 81.42(14) yes
O189 . Mo16 . O240 . 91.73(14) yes
O223 . Mo16 . O240 . 163.70(13) yes
P80 . Mo16 . O264 . 83.13(10) yes
O172 . Mo16 . O264 . 85.11(13) yes
O189 . Mo16 . O264 . 166.52(13) yes
O223 . Mo16 . O264 . 88.01(14) yes
O240 . Mo16 . O264 . 86.69(14) yes
P80 . Mo16 . O283 . 74.36(13) yes
O172 . Mo16 . O283 . 172.83(17) yes
O189 . Mo16 . O283 . 91.56(16) yes
O223 . Mo16 . O283 . 95.83(16) yes
O240 . Mo16 . O283 . 100.35(16) yes
O264 . Mo16 . O283 . 101.90(16) yes
P72 . Mo17 . O173 . 98.33(10) yes
P72 . Mo17 . O190 . 85.38(10) yes
O173 . Mo17 . O190 . 82.45(14) yes
P72 . Mo17 . O224 . 170.13(10) yes
O173 . Mo17 . O224 . 84.45(14) yes
O190 . Mo17 . O224 . 85.60(14) yes
P72 . Mo17 . O241 . 19.03(10) yes
O173 . Mo17 . O241 . 81.03(14) yes
O190 . Mo17 . O241 . 90.90(15) yes
O224 . Mo17 . O241 . 165.39(14) yes
P72 . Mo17 . O265 . 99.38(11) yes
O173 . Mo17 . O265 . 86.31(15) yes
O190 . Mo17 . O265 . 168.33(15) yes
O224 . Mo17 . O265 . 90.23(15) yes
O241 . Mo17 . O265 . 90.42(15) yes
P72 . Mo17 . O284 . 77.08(14) yes
O173 . Mo17 . O284 . 174.31(17) yes
O190 . Mo17 . O284 . 93.74(17) yes
O224 . Mo17 . O284 . 99.52(17) yes
O241 . Mo17 . O284 . 94.85(17) yes
O265 . Mo17 . O284 . 97.69(17) yes
O285 . Mo18 . O289 . 83.91(14) yes
O285 . Mo18 . O297 . 83.23(15) yes
O289 . Mo18 . O297 . 86.60(15) yes
O285 . Mo18 . O301 . 82.76(14) yes
O289 . Mo18 . O301 . 89.95(14) yes
O297 . Mo18 . O301 . 165.85(15) yes
O285 . Mo18 . O311 . 176.72(17) yes
O289 . Mo18 . O311 . 92.81(17) yes
O297 . Mo18 . O311 . 96.71(17) yes
O301 . Mo18 . O311 . 97.16(17) yes
O285 . Mo18 . O408 . 85.35(15) yes
O289 . Mo18 . O408 . 168.86(15) yes
O297 . Mo18 . O408 . 89.19(16) yes
O301 . Mo18 . O408 . 91.65(15) yes
O311 . Mo18 . O408 . 97.92(18) yes
O256 . Mo19 . O286 . 84.15(15) yes
O256 . Mo19 . O290 . 166.71(16) yes
O286 . Mo19 . O290 . 82.91(14) yes
O256 . Mo19 . O298 . 90.47(16) yes
O286 . Mo19 . O298 . 76.51(14) yes
O290 . Mo19 . O298 . 89.44(16) yes
O256 . Mo19 . O302 . 86.44(16) yes
O286 . Mo19 . O302 . 86.48(14) yes
O290 . Mo19 . O302 . 89.77(16) yes
O298 . Mo19 . O302 . 162.94(15) yes
O256 . Mo19 . O312 . 100.69(19) yes
O286 . Mo19 . O312 . 172.45(18) yes
O290 . Mo19 . O312 . 92.49(19) yes
O298 . Mo19 . O312 . 97.53(18) yes
O302 . Mo19 . O312 . 99.53(18) yes
O303 2_565 Mo20 . O266 . 85.08(15) yes
O303 2_565 Mo20 . O287 . 88.30(14) yes
O266 . Mo20 . O287 . 87.27(15) yes
O303 2_565 Mo20 . O291 . 87.04(15) yes
O266 . Mo20 . O291 . 164.17(15) yes
O287 . Mo20 . O291 . 78.79(14) yes
O303 2_565 Mo20 . O299 . 169.18(15) yes
O266 . Mo20 . O299 . 91.79(16) yes
O287 . Mo20 . O299 . 81.20(15) yes
O291 . Mo20 . O299 . 93.42(15) yes
O303 2_565 Mo20 . O313 . 96.76(16) yes
O266 . Mo20 . O313 . 101.75(17) yes
O287 . Mo20 . O313 . 169.97(17) yes
O291 . Mo20 . O313 . 92.78(16) yes
O299 . Mo20 . O313 . 94.02(16) yes
O292 2_575 Mo21 . O300 1_655 86.09(15) yes
O292 2_575 Mo21 . O410 1_655 166.77(15) yes
O300 1_655 Mo21 . O410 1_655 88.71(15) yes
O292 2_575 Mo21 . O288 . 81.17(14) yes
O300 1_655 Mo21 . O288 . 86.95(14) yes
O410 1_655 Mo21 . O288 . 86.41(14) yes
O292 2_575 Mo21 . O304 . 94.39(14) yes
O300 1_655 Mo21 . O304 . 167.90(14) yes
O410 1_655 Mo21 . O304 . 88.17(14) yes
O288 . Mo21 . O304 . 81.19(13) yes
O292 2_575 Mo21 . O314 . 92.67(17) yes
O300 1_655 Mo21 . O314 . 98.76(17) yes
O410 1_655 Mo21 . O314 . 100.15(17) yes
O288 . Mo21 . O314 . 171.34(16) yes
O304 . Mo21 . O314 . 93.30(16) yes
O127 . Mo22 . O131 . 83.05(15) yes
O127 . Mo22 . O139 . 83.08(14) yes
O131 . Mo22 . O139 . 86.41(15) yes
O127 . Mo22 . O143 . 82.73(14) yes
O131 . Mo22 . O143 . 86.93(16) yes
O139 . Mo22 . O143 . 164.95(15) yes
O127 . Mo22 . O153 . 177.24(16) yes
O131 . Mo22 . O153 . 94.39(17) yes
O139 . Mo22 . O153 . 97.82(17) yes
O143 . Mo22 . O153 . 96.13(17) yes
O127 . Mo22 . O251 . 84.72(15) yes
O131 . Mo22 . O251 . 167.77(15) yes
O139 . Mo22 . O251 . 92.29(15) yes
O143 . Mo22 . O251 . 91.36(15) yes
O153 . Mo22 . O251 . 97.84(17) yes
O128 . Mo23 . O132 . 78.75(15) yes
O128 . Mo23 . O140 . 85.87(13) yes
O132 . Mo23 . O140 . 89.77(15) yes
O128 . Mo23 . O144 . 79.46(14) yes
O132 . Mo23 . O144 . 90.57(16) yes
O140 . Mo23 . O144 . 164.97(15) yes
O128 . Mo23 . O154 . 170.65(18) yes
O132 . Mo23 . O154 . 92.32(19) yes
O140 . Mo23 . O154 . 96.93(18) yes
O144 . Mo23 . O154 . 98.07(18) yes
O128 . Mo23 . O413 . 91.53(14) yes
O132 . Mo23 . O413 . 170.21(16) yes
O140 . Mo23 . O413 . 88.35(15) yes
O144 . Mo23 . O413 . 88.76(16) yes
O154 . Mo23 . O413 . 97.45(19) yes
O129 . Mo24 . O133 . 80.56(14) yes
O129 . Mo24 . O141 . 86.04(15) yes
O133 . Mo24 . O141 . 86.21(16) yes
O129 . Mo24 . O145 . 82.98(15) yes
O133 . Mo24 . O145 . 92.64(15) yes
O141 . Mo24 . O145 . 169.00(15) yes
O129 . Mo24 . O155 . 171.96(17) yes
O133 . Mo24 . O155 . 92.35(17) yes
O141 . Mo24 . O155 . 97.34(18) yes
O145 . Mo24 . O155 . 93.64(18) yes
O129 . Mo24 . O423 . 86.63(16) yes
O133 . Mo24 . O423 . 166.91(16) yes
O141 . Mo24 . O423 . 90.24(17) yes
O145 . Mo24 . O423 . 88.45(17) yes
O155 . Mo24 . O423 . 100.61(18) yes
O130 . Mo25 . O134 . 81.95(15) yes
O130 . Mo25 . O142 . 83.88(14) yes
O134 . Mo25 . O142 . 94.27(15) yes
O130 . Mo25 . O146 . 84.25(14) yes
O134 . Mo25 . O146 . 86.86(15) yes
O142 . Mo25 . O146 . 167.79(14) yes
O130 . Mo25 . O156 . 175.05(17) yes
O134 . Mo25 . O156 . 93.28(18) yes
O142 . Mo25 . O156 . 95.23(17) yes
O146 . Mo25 . O156 . 96.84(17) yes
O130 . Mo25 . O253 . 83.93(15) yes
O134 . Mo25 . O253 . 165.80(16) yes
O142 . Mo25 . O253 . 85.63(15) yes
O146 . Mo25 . O253 . 90.30(15) yes
O156 . Mo25 . O253 . 100.88(17) yes
O383 1_565 Mo26 . P116 1_565 19.62(10) yes
O383 1_565 Mo26 . O310 . 91.25(16) yes
P116 1_565 Mo26 . O310 . 98.18(13) yes
O383 1_565 Mo26 . O315 . 79.38(15) yes
P116 1_565 Mo26 . O315 . 98.16(11) yes
O310 . Mo26 . O315 . 86.08(16) yes
O383 1_565 Mo26 . O332 . 89.44(15) yes
P116 1_565 Mo26 . O332 . 86.39(11) yes
O310 . Mo26 . O332 . 167.91(16) yes
O315 . Mo26 . O332 . 82.18(15) yes
O383 1_565 Mo26 . O366 . 167.02(15) yes
P116 1_565 Mo26 . O366 . 169.42(11) yes
O310 . Mo26 . O366 . 90.80(17) yes
O315 . Mo26 . O366 . 87.98(15) yes
O332 . Mo26 . O366 . 85.91(15) yes
O383 1_565 Mo26 . O425 . 92.63(18) yes
P116 1_565 Mo26 . O425 . 73.48(14) yes
O310 . Mo26 . O425 . 98.77(18) yes
O315 . Mo26 . O425 . 170.79(17) yes
O332 . Mo26 . O425 . 93.26(17) yes
O366 . Mo26 . O425 . 99.72(18) yes
P120 . Mo27 . O316 . 101.97(10) yes
P120 . Mo27 . O333 . 94.58(12) yes
O316 . Mo27 . O333 . 82.64(15) yes
P120 . Mo27 . O367 . 20.08(11) yes
O316 . Mo27 . O367 . 82.00(15) yes
O333 . Mo27 . O367 . 94.04(16) yes
P120 . Mo27 . O384 . 171.73(10) yes
O316 . Mo27 . O384 . 85.85(14) yes
O333 . Mo27 . O384 . 89.05(16) yes
O367 . Mo27 . O384 . 166.96(15) yes
P120 . Mo27 . O412 . 94.76(12) yes
O316 . Mo27 . O412 . 86.45(15) yes
O333 . Mo27 . O412 . 166.90(16) yes
O367 . Mo27 . O412 . 91.59(16) yes
O384 . Mo27 . O412 . 82.93(16) yes
P120 . Mo27 . O426 . 73.79(14) yes
O316 . Mo27 . O426 . 173.04(18) yes
O333 . Mo27 . O426 . 92.12(18) yes
O367 . Mo27 . O426 . 93.86(18) yes
O384 . Mo27 . O426 . 98.68(18) yes
O412 . Mo27 . O426 . 99.30(18) yes
O317 . Mo28 . O334 . 80.90(16) yes
O317 . Mo28 . O368 . 81.12(15) yes
O334 . Mo28 . O368 . 92.41(16) yes
O317 . Mo28 . O385 . 85.50(15) yes
O334 . Mo28 . O385 . 88.97(16) yes
O368 . Mo28 . O385 . 166.14(16) yes
O317 . Mo28 . O409 . 86.96(16) yes
O334 . Mo28 . O409 . 167.42(17) yes
O368 . Mo28 . O409 . 88.95(17) yes
O385 . Mo28 . O409 . 86.77(16) yes
O317 . Mo28 . O427 . 172.12(19) yes
O334 . Mo28 . O427 . 91.5(2) yes
O368 . Mo28 . O427 . 97.34(19) yes
O385 . Mo28 . O427 . 96.41(19) yes
O409 . Mo28 . O427 . 100.8(2) yes
O335 1_545 Mo29 . O386 1_545 89.13(16) yes
O335 1_545 Mo29 . P116 . 88.27(11) yes
O386 1_545 Mo29 . P116 . 174.66(11) yes
O335 1_545 Mo29 . O307 . 166.17(15) yes
O386 1_545 Mo29 . O307 . 90.54(15) yes
P116 . Mo29 . O307 . 93.10(10) yes
O335 1_545 Mo29 . O318 . 84.63(15) yes
O386 1_545 Mo29 . O318 . 82.87(15) yes
P116 . Mo29 . O318 . 101.52(10) yes
O307 . Mo29 . O318 . 81.61(14) yes
O335 1_545 Mo29 . O369 . 89.39(15) yes
O386 1_545 Mo29 . O369 . 164.71(15) yes
P116 . Mo29 . O369 . 19.91(10) yes
O307 . Mo29 . O369 . 87.29(14) yes
O318 . Mo29 . O369 . 81.84(14) yes
O335 1_545 Mo29 . O428 . 93.48(19) yes
O386 1_545 Mo29 . O428 . 98.22(18) yes
P116 . Mo29 . O428 . 77.29(15) yes
O307 . Mo29 . O428 . 100.25(18) yes
O318 . Mo29 . O428 . 177.82(18) yes
O369 . Mo29 . O428 . 97.06(18) yes
O387 1_545 Mo30 . P118 . 164.91(10) yes
O387 1_545 Mo30 . O319 . 85.06(14) yes
P118 . Mo30 . O319 . 103.67(11) yes
O387 1_545 Mo30 . O336 . 92.63(14) yes
P118 . Mo30 . O336 . 100.56(10) yes
O319 . Mo30 . O336 . 83.01(14) yes
O387 1_545 Mo30 . O370 . 164.37(13) yes
P118 . Mo30 . O370 . 24.36(9) yes
O319 . Mo30 . O370 . 80.31(14) yes
O336 . Mo30 . O370 . 91.03(14) yes
O387 1_545 Mo30 . O411 . 85.03(14) yes
P118 . Mo30 . O411 . 83.60(10) yes
O319 . Mo30 . O411 . 84.59(14) yes
O336 . Mo30 . O411 . 167.54(13) yes
O370 . Mo30 . O411 . 88.13(13) yes
O387 1_545 Mo30 . O429 . 100.93(16) yes
P118 . Mo30 . O429 . 71.58(13) yes
O319 . Mo30 . O429 . 172.32(17) yes
O336 . Mo30 . O429 . 91.86(16) yes
O370 . Mo30 . O429 . 94.13(16) yes
O411 . Mo30 . O429 . 100.61(16) yes
O371 2_565 Mo31 . O320 . 83.77(15) yes
O371 2_565 Mo31 . O337 . 87.50(15) yes
O320 . Mo31 . O337 . 83.28(15) yes
O371 2_565 Mo31 . O388 . 161.67(15) yes
O320 . Mo31 . O388 . 78.18(15) yes
O337 . Mo31 . O388 . 93.47(15) yes
O371 2_565 Mo31 . O417 . 87.95(16) yes
O320 . Mo31 . O417 . 87.50(15) yes
O337 . Mo31 . O417 . 170.10(15) yes
O388 . Mo31 . O417 . 88.12(16) yes
O371 2_565 Mo31 . O430 . 100.86(18) yes
O320 . Mo31 . O430 . 171.46(18) yes
O337 . Mo31 . O430 . 89.73(17) yes
O388 . Mo31 . O430 . 97.44(18) yes
O417 . Mo31 . O430 . 99.77(18) yes
O321 . Mo32 . O338 . 85.08(15) yes
O321 . Mo32 . O372 . 84.84(15) yes
O338 . Mo32 . O372 . 91.42(16) yes
O321 . Mo32 . O389 . 81.11(15) yes
O338 . Mo32 . O389 . 84.81(16) yes
O372 . Mo32 . O389 . 165.71(16) yes
O321 . Mo32 . O418 . 81.98(15) yes
O338 . Mo32 . O418 . 166.19(16) yes
O372 . Mo32 . O418 . 92.19(16) yes
O389 . Mo32 . O418 . 88.45(16) yes
O321 . Mo32 . O431 . 177.19(18) yes
O338 . Mo32 . O431 . 94.62(18) yes
O372 . Mo32 . O431 . 97.96(18) yes
O389 . Mo32 . O431 . 96.08(18) yes
O418 . Mo32 . O431 . 98.08(18) yes
O322 . Mo33 . O339 . 83.93(15) yes
O322 . Mo33 . O373 . 84.91(15) yes
O339 . Mo33 . O373 . 87.58(15) yes
O322 . Mo33 . O390 . 82.60(15) yes
O339 . Mo33 . O390 . 91.37(15) yes
O373 . Mo33 . O390 . 167.50(16) yes
O322 . Mo33 . O414 . 84.03(15) yes
O339 . Mo33 . O414 . 167.84(15) yes
O373 . Mo33 . O414 . 89.68(16) yes
O390 . Mo33 . O414 . 88.75(16) yes
O322 . Mo33 . O432 . 175.76(18) yes
O339 . Mo33 . O432 . 92.20(19) yes
O373 . Mo33 . O432 . 96.69(19) yes
O390 . Mo33 . O432 . 95.79(19) yes
O414 . Mo33 . O432 . 99.88(19) yes
O150 . Mo34 . O323 . 87.21(14) yes
O150 . Mo34 . O340 . 163.74(16) yes
O323 . Mo34 . O340 . 76.60(15) yes
O150 . Mo34 . O374 . 87.68(14) yes
O323 . Mo34 . O374 . 86.22(13) yes
O340 . Mo34 . O374 . 92.72(15) yes
O150 . Mo34 . O391 . 88.60(15) yes
O323 . Mo34 . O391 . 83.37(14) yes
O340 . Mo34 . O391 . 88.01(16) yes
O374 . Mo34 . O391 . 169.10(15) yes
O150 . Mo34 . O433 . 101.06(18) yes
O323 . Mo34 . O433 . 171.62(17) yes
O340 . Mo34 . O433 . 95.09(19) yes
O374 . Mo34 . O433 . 95.42(17) yes
O391 . Mo34 . O433 . 95.35(18) yes
O415 2_564 Mo35 . O324 . 82.93(15) yes
O415 2_564 Mo35 . O341 . 165.82(16) yes
O324 . Mo35 . O341 . 83.21(15) yes
O415 2_564 Mo35 . O375 . 93.37(16) yes
O324 . Mo35 . O375 . 81.31(15) yes
O341 . Mo35 . O375 . 87.47(16) yes
O415 2_564 Mo35 . O392 . 85.59(16) yes
O324 . Mo35 . O392 . 82.33(15) yes
O341 . Mo35 . O392 . 89.62(16) yes
O375 . Mo35 . O392 . 163.61(15) yes
O415 2_564 Mo35 . O434 . 101.02(19) yes
O324 . Mo35 . O434 . 175.94(18) yes
O341 . Mo35 . O434 . 92.89(19) yes
O375 . Mo35 . O434 . 97.42(18) yes
O392 . Mo35 . O434 . 98.83(18) yes
O325 . Mo36 . O342 . 84.55(14) yes
O325 . Mo36 . O376 . 86.08(15) yes
O342 . Mo36 . O376 . 85.65(15) yes
O325 . Mo36 . O393 . 79.09(15) yes
O342 . Mo36 . O393 . 86.96(16) yes
O376 . Mo36 . O393 . 163.99(15) yes
O325 . Mo36 . O416 . 83.16(15) yes
O342 . Mo36 . O416 . 167.69(16) yes
O376 . Mo36 . O416 . 92.90(16) yes
O393 . Mo36 . O416 . 91.30(16) yes
O325 . Mo36 . O435 . 174.10(18) yes
O342 . Mo36 . O435 . 94.76(18) yes
O376 . Mo36 . O435 . 99.73(18) yes
O393 . Mo36 . O435 . 95.02(18) yes
O416 . Mo36 . O435 . 97.53(18) yes
O326 . Mo37 . O343 . 81.57(15) yes
O326 . Mo37 . O377 . 82.77(15) yes
O343 . Mo37 . O377 . 91.64(15) yes
O326 . Mo37 . O394 . 80.23(14) yes
O343 . Mo37 . O394 . 85.93(15) yes
O377 . Mo37 . O394 . 163.01(14) yes
O326 . Mo37 . O424 . 84.70(14) yes
O343 . Mo37 . O424 . 166.03(14) yes
O377 . Mo37 . O424 . 89.14(15) yes
O394 . Mo37 . O424 . 89.26(14) yes
O326 . Mo37 . O436 . 173.99(18) yes
O343 . Mo37 . O436 . 92.50(18) yes
O377 . Mo37 . O436 . 98.45(18) yes
O394 . Mo37 . O436 . 98.46(17) yes
O424 . Mo37 . O436 . 101.19(17) yes
O151 . Mo38 . O327 . 88.53(15) yes
O151 . Mo38 . O344 . 168.90(15) yes
O327 . Mo38 . O344 . 80.98(14) yes
O151 . Mo38 . O378 . 87.70(16) yes
O327 . Mo38 . O378 . 86.48(15) yes
O344 . Mo38 . O378 . 88.05(15) yes
O151 . Mo38 . O395 . 90.63(16) yes
O327 . Mo38 . O395 . 81.34(14) yes
O344 . Mo38 . O395 . 91.36(14) yes
O378 . Mo38 . O395 . 167.75(15) yes
O151 . Mo38 . O437 . 98.28(18) yes
O327 . Mo38 . O437 . 171.45(17) yes
O344 . Mo38 . O437 . 92.51(17) yes
O378 . Mo38 . O437 . 98.89(18) yes
O395 . Mo38 . O437 . 93.36(17) yes
O328 . Mo39 . O345 . 79.73(14) yes
O328 . Mo39 . O379 . 85.16(15) yes
O345 . Mo39 . O379 . 91.18(15) yes
O328 . Mo39 . O396 . 84.14(15) yes
O345 . Mo39 . O396 . 90.92(15) yes
O379 . Mo39 . O396 . 168.55(16) yes
O328 . Mo39 . O419 . 85.11(16) yes
O345 . Mo39 . O419 . 164.74(15) yes
O379 . Mo39 . O419 . 85.72(16) yes
O396 . Mo39 . O419 . 89.31(16) yes
O328 . Mo39 . O438 . 171.13(18) yes
O345 . Mo39 . O438 . 91.63(18) yes
O379 . Mo39 . O438 . 97.12(18) yes
O396 . Mo39 . O438 . 94.07(18) yes
O419 . Mo39 . O438 . 103.57(19) yes
P49 . Mo40 . O329 . 98.01(9) yes
P49 . Mo40 . O346 . 88.81(11) yes
O329 . Mo40 . O346 . 82.25(15) yes
P49 . Mo40 . O380 . 19.34(11) yes
O329 . Mo40 . O380 . 80.01(14) yes
O346 . Mo40 . O380 . 93.34(15) yes
P49 . Mo40 . O397 . 169.42(12) yes
O329 . Mo40 . O397 . 89.92(14) yes
O346 . Mo40 . O397 . 85.31(16) yes
O380 . Mo40 . O397 . 169.93(15) yes
P49 . Mo40 . O420 . 95.93(11) yes
O329 . Mo40 . O420 . 85.17(14) yes
O346 . Mo40 . O420 . 167.06(15) yes
O380 . Mo40 . O420 . 87.41(16) yes
O397 . Mo40 . O420 . 91.70(16) yes
P49 . Mo40 . O439 . 76.63(14) yes
O329 . Mo40 . O439 . 173.75(17) yes
O346 . Mo40 . O439 . 94.32(18) yes
O380 . Mo40 . O439 . 95.03(18) yes
O397 . Mo40 . O439 . 95.02(18) yes
O420 . Mo40 . O439 . 98.48(18) yes
O330 . Mo41 . O347 . 81.40(16) yes
O330 . Mo41 . O381 . 79.99(15) yes
O347 . Mo41 . O381 . 89.22(16) yes
O330 . Mo41 . O398 . 83.23(15) yes
O347 . Mo41 . O398 . 88.23(16) yes
O381 . Mo41 . O398 . 163.23(16) yes
O330 . Mo41 . O421 . 87.15(15) yes
O347 . Mo41 . O421 . 168.36(16) yes
O381 . Mo41 . O421 . 90.86(16) yes
O398 . Mo41 . O421 . 88.34(16) yes
O330 . Mo41 . O440 . 173.24(18) yes
O347 . Mo41 . O440 . 92.11(18) yes
O381 . Mo41 . O440 . 98.14(18) yes
O398 . Mo41 . O440 . 98.52(18) yes
O421 . Mo41 . O440 . 99.40(18) yes
O422 2_564 Mo42 . O382 2_564 86.02(14) yes
O422 2_564 Mo42 . O331 . 96.38(14) yes
O382 2_564 Mo42 . O331 . 80.47(13) yes
O422 2_564 Mo42 . O348 . 173.19(14) yes
O382 2_564 Mo42 . O348 . 94.19(15) yes
O331 . Mo42 . O348 . 76.96(15) yes
O422 2_564 Mo42 . O399 . 89.54(15) yes
O382 2_564 Mo42 . O399 . 160.21(14) yes
O331 . Mo42 . O399 . 80.88(15) yes
O348 . Mo42 . O399 . 87.99(16) yes
O422 2_564 Mo42 . O441 . 98.57(17) yes
O382 2_564 Mo42 . O441 . 99.38(16) yes
O331 . Mo42 . O441 . 165.01(17) yes
O348 . Mo42 . O441 . 88.13(17) yes
O399 . Mo42 . O441 . 100.35(17) yes
O136 2_564 P43 . O247 2_564 102.5(2) yes
O136 2_564 P43 . O328 2_564 110.2(2) yes
O247 2_564 P43 . O328 2_564 109.6(2) yes
O136 2_564 P43 . O131 . 110.3(2) yes
O247 2_564 P43 . O131 . 108.2(2) yes
O328 2_564 P43 . O131 . 115.4(2) yes
O132 2_564 P44 . O127 . 117.5(2) yes
O132 2_564 P44 . O135 . 108.0(2) yes
O127 . P44 . O135 . 110.5(2) yes
O132 2_564 P44 . O250 . 111.5(2) yes
O127 . P44 . O250 . 107.8(2) yes
O135 . P44 . O250 . 100.01(19) yes
O133 . P45 . O138 . 110.4(2) yes
O133 . P45 . O147 . 108.9(2) yes
O138 . P45 . O147 . 101.95(19) yes
O133 . P45 . O166 . 114.5(2) yes
O138 . P45 . O166 . 110.4(2) yes
O147 . P45 . O166 . 109.9(2) yes
O129 . P46 . O134 . 116.6(2) yes
O129 . P46 . O137 . 111.7(2) yes
O134 . P46 . O137 . 106.8(2) yes
O129 . P46 . O148 . 106.8(2) yes
O134 . P46 . O148 . 112.1(2) yes
O137 . P46 . O148 . 101.8(2) yes
O135 . P47 . O150 . 107.7(2) yes
O135 . P47 . O218 . 101.7(2) yes
O150 . P47 . O218 . 112.7(2) yes
O135 . P47 . O238 . 106.8(2) yes
O150 . P47 . O238 . 111.8(2) yes
O218 . P47 . O238 . 115.2(2) yes
O136 . P48 . O141 . 103.1(2) yes
O136 . P48 . O144 . 105.3(2) yes
O141 . P48 . O144 . 115.2(2) yes
O136 . P48 . O149 . 107.0(2) yes
O141 . P48 . O149 . 113.3(2) yes
O144 . P48 . O149 . 111.9(2) yes
Mo40 . P49 . O137 . 116.35(14) yes
Mo40 . P49 . O152 . 125.15(17) yes
O137 . P49 . O152 . 105.7(2) yes
Mo40 . P49 . O380 . 26.39(14) yes
O137 . P49 . O380 . 102.9(2) yes
O152 . P49 . O380 . 113.7(2) yes
Mo40 . P49 . O393 . 85.87(16) yes
O137 . P49 . O393 . 108.5(2) yes
O152 . P49 . O393 . 113.1(2) yes
O380 . P49 . O393 . 112.0(2) yes
O139 2_465 P50 . O151 2_465 114.1(2) yes
O139 2_465 P50 . O138 . 104.2(2) yes
O151 2_465 P50 . O138 . 105.6(2) yes
O139 2_465 P50 . O146 . 113.1(2) yes
O151 2_465 P50 . O146 . 112.9(2) yes
O138 . P50 . O146 . 105.8(2) yes
O174 . P51 . O245 . 110.5(2) yes
O174 . P51 . O330 . 117.5(2) yes
O245 . P51 . O330 . 107.1(2) yes
O174 . P51 . O364 . 108.5(2) yes
O245 . P51 . O364 . 103.4(2) yes
O330 . P51 . O364 . 108.9(2) yes
O175 . P52 . O246 . 106.9(2) yes
O175 . P52 . O329 . 117.7(2) yes
O246 . P52 . O329 . 110.6(2) yes
O175 . P52 . O363 . 108.7(2) yes
O246 . P52 . O363 . 99.66(19) yes
O329 . P52 . O363 . 111.7(2) yes
O176 . P53 . O248 . 111.4(2) yes
O176 . P53 . O327 . 116.0(2) yes
O248 . P53 . O327 . 108.6(2) yes
O176 . P53 . O362 . 107.2(2) yes
O248 . P53 . O362 . 100.53(19) yes
O327 . P53 . O362 . 112.0(2) yes
O177 . P54 . O249 . 109.2(2) yes
O177 . P54 . O326 . 116.5(2) yes
O249 . P54 . O326 . 111.6(2) yes
O177 . P54 . O361 . 106.3(2) yes
O249 . P54 . O361 . 100.4(2) yes
O326 . P54 . O361 . 111.5(2) yes
O331 2_565 P55 . O178 . 118.6(2) yes
O331 2_565 P55 . O250 . 111.4(2) yes
O178 . P55 . O250 . 106.7(2) yes
O331 2_565 P55 . O365 . 109.0(2) yes
O178 . P55 . O365 . 111.1(2) yes
O250 . P55 . O365 . 98.0(2) yes
O179 . P56 . O318 . 117.2(2) yes
O179 . P56 . O352 . 108.7(2) yes
O318 . P56 . O352 . 112.7(2) yes
O179 . P56 . O403 . 108.1(2) yes
O318 . P56 . O403 . 109.5(2) yes
O352 . P56 . O403 . 98.9(2) yes
O180 . P57 . O317 . 117.1(2) yes
O180 . P57 . O351 . 108.0(2) yes
O317 . P57 . O351 . 109.8(2) yes
O180 . P57 . O402 . 109.3(2) yes
O317 . P57 . O402 . 108.2(2) yes
O351 . P57 . O402 . 103.6(2) yes
O181 . P58 . O306 . 111.1(2) yes
O181 . P58 . O316 . 114.6(2) yes
O306 . P58 . O316 . 111.2(2) yes
O181 . P58 . O350 . 106.6(2) yes
O306 . P58 . O350 . 100.0(2) yes
O316 . P58 . O350 . 112.3(2) yes
O182 . P59 . O315 . 113.8(2) yes
O182 . P59 . O349 . 109.7(2) yes
O315 . P59 . O349 . 111.7(2) yes
O182 . P59 . O406 . 109.9(2) yes
O315 . P59 . O406 . 109.5(2) yes
O349 . P59 . O406 . 101.54(18) yes
O183 . P60 . O319 . 117.3(2) yes
O183 . P60 . O354 . 105.0(2) yes
O319 . P60 . O354 . 113.8(2) yes
O183 . P60 . O405 . 108.0(2) yes
O319 . P60 . O405 . 109.7(2) yes
O354 . P60 . O405 . 101.7(2) yes
O184 . P61 . O288 . 116.3(2) yes
O184 . P61 . O353 . 106.7(2) yes
O288 . P61 . O353 . 111.8(2) yes
O184 . P61 . O404 . 111.6(2) yes
O288 . P61 . O404 . 107.45(19) yes
O353 . P61 . O404 . 102.15(19) yes
O185 . P62 . O242 . 107.13(19) yes
O185 . P62 . O323 . 118.8(2) yes
O242 . P62 . O323 . 111.32(19) yes
O185 . P62 . O359 . 109.8(2) yes
O242 . P62 . O359 . 102.23(18) yes
O323 . P62 . O359 . 106.28(19) yes
O400 2_464 P63 . O186 2_464 107.9(2) yes
O400 2_464 P63 . O322 . 112.7(2) yes
O186 2_464 P63 . O322 . 116.5(2) yes
O400 2_464 P63 . O358 . 98.1(2) yes
O186 2_464 P63 . O358 . 108.1(2) yes
O322 . P63 . O358 . 111.9(2) yes
O187 2_465 P64 . O128 . 117.8(2) yes
O187 2_465 P64 . O147 . 108.3(2) yes
O128 . P64 . O147 . 111.19(19) yes
O187 2_465 P64 . O357 . 110.4(2) yes
O128 . P64 . O357 . 105.3(2) yes
O147 . P64 . O357 . 102.86(19) yes
O188 . P65 . O243 . 111.3(2) yes
O188 . P65 . O321 . 113.5(2) yes
O243 . P65 . O321 . 111.3(2) yes
O188 . P65 . O356 . 109.1(2) yes
O243 . P65 . O356 . 97.5(2) yes
O321 . P65 . O356 . 113.0(2) yes
O189 . P66 . O244 . 109.6(2) yes
O189 . P66 . O320 . 115.2(2) yes
O244 . P66 . O320 . 111.0(2) yes
O189 . P66 . O355 . 108.3(2) yes
O244 . P66 . O355 . 101.7(2) yes
O320 . P66 . O355 . 110.1(2) yes
O190 . P67 . O325 . 114.8(2) yes
O190 . P67 . O360 . 106.9(2) yes
O325 . P67 . O360 . 110.7(2) yes
O190 . P67 . O401 . 111.1(2) yes
O325 . P67 . O401 . 111.8(2) yes
O360 . P67 . O401 . 100.56(19) yes
O191 . P68 . O216 . 103.0(2) yes
O191 . P68 . O236 . 106.1(2) yes
O216 . P68 . O236 . 111.3(2) yes
O191 . P68 . O416 . 107.5(2) yes
O216 . P68 . O416 . 115.4(2) yes
O236 . P68 . O416 . 112.5(2) yes
O192 . P69 . O217 . 105.0(2) yes
O192 . P69 . O237 . 104.9(2) yes
O217 . P69 . O237 . 113.8(2) yes
O192 . P69 . O415 . 106.3(2) yes
O217 . P69 . O415 . 112.9(2) yes
O237 . P69 . O415 . 113.0(2) yes
O193 . P70 . O213 . 105.4(2) yes
O193 . P70 . O239 . 104.0(2) yes
O213 . P70 . O239 . 112.0(2) yes
O193 . P70 . O414 . 108.4(2) yes
O213 . P70 . O414 . 112.1(2) yes
O239 . P70 . O414 . 114.1(2) yes
O214 2_565 P71 . O194 . 103.7(2) yes
O214 2_565 P71 . O240 . 113.5(2) yes
O194 . P71 . O240 . 107.29(19) yes
O214 2_565 P71 . O413 . 114.3(2) yes
O194 . P71 . O413 . 107.4(2) yes
O240 . P71 . O413 . 110.1(2) yes
O418 2_465 P72 . O298 2_465 113.1(2) yes
O418 2_465 P72 . Mo17 . 102.24(16) yes
O298 2_465 P72 . Mo17 . 134.55(15) yes
O418 2_465 P72 . O195 . 105.6(2) yes
O298 2_465 P72 . O195 . 108.6(2) yes
Mo17 . P72 . O195 . 87.28(15) yes
O418 2_465 P72 . O241 . 114.2(2) yes
O298 2_465 P72 . O241 . 110.0(2) yes
Mo17 . P72 . O241 . 25.63(14) yes
O195 . P72 . O241 . 104.7(2) yes
O417 2_464 P73 . O196 . 106.3(2) yes
O417 2_464 P73 . O215 . 112.0(2) yes
O196 . P73 . O215 . 104.9(2) yes
O417 2_464 P73 . O303 . 114.0(2) yes
O196 . P73 . O303 . 106.2(2) yes
O215 . P73 . O303 . 112.6(2) yes
O197 . P74 . O211 . 105.4(2) yes
O197 . P74 . O225 . 105.7(2) yes
O211 . P74 . O225 . 113.1(2) yes
O197 . P74 . O423 . 105.1(2) yes
O211 . P74 . O423 . 112.4(2) yes
O225 . P74 . O423 . 114.1(2) yes
O142 . P75 . O198 . 100.83(19) yes
O142 . P75 . O226 . 114.4(2) yes
O198 . P75 . O226 . 106.0(2) yes
O142 . P75 . O422 . 113.7(2) yes
O198 . P75 . O422 . 108.39(19) yes
O226 . P75 . O422 . 112.3(2) yes
O143 . P76 . O199 . 107.9(2) yes
O143 . P76 . O212 . 113.8(2) yes
O199 . P76 . O212 . 101.1(2) yes
O143 . P76 . O421 . 112.6(2) yes
O199 . P76 . O421 . 107.7(2) yes
O212 . P76 . O421 . 112.7(2) yes
O200 . P77 . O208 . 103.6(2) yes
O200 . P77 . O227 . 105.2(2) yes
O208 . P77 . O227 . 113.5(2) yes
O200 . P77 . O420 . 106.8(2) yes
O208 . P77 . O420 . 114.0(2) yes
O227 . P77 . O420 . 112.7(2) yes
O201 . P78 . O209 . 103.4(2) yes
O201 . P78 . O228 . 107.9(2) yes
O209 . P78 . O228 . 111.1(2) yes
O201 . P78 . O419 . 105.7(2) yes
O209 . P78 . O419 . 114.6(2) yes
O228 . P78 . O419 . 113.3(2) yes
O424 2_464 P79 . O202 . 107.4(2) yes
O424 2_464 P79 . O210 . 113.2(2) yes
O202 . P79 . O210 . 102.8(2) yes
O424 2_464 P79 . O229 . 114.2(2) yes
O202 . P79 . O229 . 106.2(2) yes
O210 . P79 . O229 . 112.0(2) yes
Mo16 . P80 . O203 . 137.19(13) yes
Mo16 . P80 . O223 . 32.37(13) yes
O203 . P80 . O223 . 106.30(19) yes
Mo16 . P80 . O230 . 101.05(15) yes
O203 . P80 . O230 . 108.7(2) yes
O223 . P80 . O230 . 111.2(2) yes
Mo16 . P80 . O411 . 90.51(14) yes
O203 . P80 . O411 . 105.18(19) yes
O223 . P80 . O411 . 112.5(2) yes
O230 . P80 . O411 . 112.4(2) yes
O204 . P81 . O224 . 103.1(2) yes
O204 . P81 . O231 . 107.2(2) yes
O224 . P81 . O231 . 110.8(2) yes
O204 . P81 . O410 . 106.5(2) yes
O224 . P81 . O410 . 113.2(2) yes
O231 . P81 . O410 . 115.0(2) yes
O205 . P82 . O219 . 103.3(2) yes
O205 . P82 . O232 . 107.3(2) yes
O219 . P82 . O232 . 111.9(2) yes
O205 . P82 . O409 . 106.9(2) yes
O219 . P82 . O409 . 114.0(2) yes
O232 . P82 . O409 . 112.7(2) yes
O206 . P83 . O220 . 107.5(2) yes
O206 . P83 . O233 . 102.7(2) yes
O220 . P83 . O233 . 111.4(2) yes
O206 . P83 . O408 . 107.2(2) yes
O220 . P83 . O408 . 113.1(2) yes
O233 . P83 . O408 . 114.1(2) yes
O234 2_564 P84 . Mo14 . 84.98(15) yes
O234 2_564 P84 . Mo10 2_564 25.34(14) yes
Mo14 . P84 . Mo10 2_564 108.49(4) yes
O234 2_564 P84 . O207 . 105.8(2) yes
Mo14 . P84 . O207 . 125.13(14) yes
Mo10 2_564 P84 . O207 . 98.70(14) yes
O234 2_564 P84 . O221 . 110.5(2) yes
Mo14 . P84 . O221 . 28.41(14) yes
Mo10 2_564 P84 . O221 . 135.46(14) yes
O207 . P84 . O221 . 104.4(2) yes
O234 2_564 P84 . O412 . 113.1(2) yes
Mo14 . P84 . O412 . 116.40(17) yes
Mo10 2_564 P84 . O412 . 93.47(16) yes
O207 . P84 . O412 . 108.2(2) yes
O221 . P84 . O412 . 114.1(2) yes
O289 2_574 P85 . O170 . 118.9(2) yes
O289 2_574 P85 . O294 . 109.3(2) yes
O170 . P85 . O294 . 107.7(2) yes
O289 2_574 P85 . O404 . 108.8(2) yes
O170 . P85 . O404 . 107.53(19) yes
O294 . P85 . O404 . 103.46(19) yes
O290 2_465 P86 . O285 . 115.8(2) yes
O290 2_465 P86 . O293 . 109.6(2) yes
O285 . P86 . O293 . 111.4(2) yes
O290 2_465 P86 . O407 . 106.4(2) yes
O285 . P86 . O407 . 113.1(2) yes
O293 . P86 . O407 . 99.1(2) yes
O324 2_565 P87 . O291 . 116.3(2) yes
O324 2_565 P87 . O296 . 111.4(2) yes
O291 . P87 . O296 . 106.6(2) yes
O324 2_565 P87 . O305 . 110.8(2) yes
O291 . P87 . O305 . 109.9(2) yes
O296 . P87 . O305 . 100.5(2) yes
O287 2_464 P88 . O292 . 116.1(2) yes
O287 2_464 P88 . O295 . 109.2(2) yes
O292 . P88 . O295 . 111.3(2) yes
O287 2_464 P88 . O306 . 110.6(2) yes
O292 . P88 . O306 . 106.8(2) yes
O295 . P88 . O306 . 101.9(2) yes
O293 . P89 . O308 . 105.8(2) yes
O293 . P89 . O376 . 104.8(2) yes
O308 . P89 . O376 . 112.1(2) yes
O293 . P89 . O396 . 105.4(2) yes
O308 . P89 . O396 . 115.2(2) yes
O376 . P89 . O396 . 112.5(2) yes
O294 1_545 P90 . O299 . 104.4(2) yes
O294 1_545 P90 . O302 . 108.3(2) yes
O299 . P90 . O302 . 113.1(2) yes
O294 1_545 P90 . O307 . 103.23(19) yes
O299 . P90 . O307 . 113.4(2) yes
O302 . P90 . O307 . 113.4(2) yes
O295 1_545 P91 . O310 2_464 107.7(2) yes
O295 1_545 P91 . O235 2_464 105.1(2) yes
O310 2_464 P91 . O235 2_464 113.4(2) yes
O295 1_545 P91 . O222 . 103.7(2) yes
O310 2_464 P91 . O222 . 113.8(2) yes
O235 2_464 P91 . O222 . 112.2(2) yes
O297 2_564 P92 . O309 2_564 111.0(2) yes
O297 2_564 P92 . O304 1_545 113.2(2) yes
O309 2_564 P92 . O304 1_545 113.9(2) yes
O297 2_564 P92 . O296 . 105.4(2) yes
O309 2_564 P92 . O296 . 108.5(2) yes
O304 1_545 P92 . O296 . 104.1(2) yes
O402 2_565 P93 . O206 1_545 101.6(2) yes
O402 2_565 P93 . O332 1_545 110.0(2) yes
O206 1_545 P93 . O332 1_545 106.5(2) yes
O402 2_565 P93 . O172 . 109.7(2) yes
O206 1_545 P93 . O172 . 112.8(2) yes
O332 1_545 P93 . O172 . 115.4(2) yes
O205 1_545 P94 . O333 1_545 106.6(2) yes
O205 1_545 P94 . O171 . 112.4(2) yes
O333 1_545 P94 . O171 . 117.2(2) yes
O205 1_545 P94 . O403 . 103.0(2) yes
O333 1_545 P94 . O403 . 111.4(2) yes
O171 . P94 . O403 . 105.4(2) yes
O204 1_545 P95 . O334 1_545 108.3(2) yes
O204 1_545 P95 . O169 2_464 108.8(2) yes
O334 1_545 P95 . O169 2_464 117.6(2) yes
O204 1_545 P95 . O405 . 103.7(2) yes
O334 1_545 P95 . O405 . 111.3(2) yes
O169 2_464 P95 . O405 . 106.2(2) yes
O203 1_565 P96 . O168 . 106.19(19) yes
O203 1_565 P96 . O335 . 108.9(2) yes
O168 . P96 . O335 . 118.5(2) yes
O203 1_565 P96 . O406 . 102.93(18) yes
O168 . P96 . O406 . 109.88(19) yes
O335 . P96 . O406 . 109.3(2) yes
O207 2_475 P97 . O336 1_565 107.9(2) yes
O207 2_475 P97 . O173 . 111.7(2) yes
O336 1_565 P97 . O173 . 115.8(2) yes
O207 2_475 P97 . O407 . 101.8(2) yes
O336 1_565 P97 . O407 . 110.9(2) yes
O173 . P97 . O407 . 107.8(2) yes
O246 2_565 P98 . O160 . 108.0(2) yes
O246 2_565 P98 . O194 . 102.25(19) yes
O160 . P98 . O194 . 111.0(2) yes
O246 2_565 P98 . O337 . 112.2(2) yes
O160 . P98 . O337 . 115.1(2) yes
O194 . P98 . O337 . 107.5(2) yes
O159 . P99 . O193 . 112.8(2) yes
O159 . P99 . O245 . 110.6(2) yes
O193 . P99 . O245 . 101.2(2) yes
O159 . P99 . O338 . 117.2(2) yes
O193 . P99 . O338 . 105.0(2) yes
O245 . P99 . O338 . 108.7(2) yes
O148 . P100 . O158 . 110.3(2) yes
O148 . P100 . O192 . 97.0(2) yes
O158 . P100 . O192 . 112.3(2) yes
O148 . P100 . O339 . 108.7(2) yes
O158 . P100 . O339 . 116.8(2) yes
O192 . P100 . O339 . 109.9(2) yes
O157 . P101 . O191 . 109.2(2) yes
O157 . P101 . O249 . 107.5(2) yes
O191 . P101 . O249 . 103.5(2) yes
O157 . P101 . O340 . 117.5(2) yes
O191 . P101 . O340 . 109.1(2) yes
O249 . P101 . O340 . 109.1(2) yes
O161 2_464 P102 . O196 . 112.2(2) yes
O161 2_464 P102 . O248 . 112.7(2) yes
O196 . P102 . O248 . 95.9(2) yes
O161 2_464 P102 . O341 . 115.2(2) yes
O196 . P102 . O341 . 109.5(2) yes
O248 . P102 . O341 . 109.7(2) yes
O130 . P103 . O195 . 113.3(2) yes
O130 . P103 . O247 . 110.8(2) yes
O195 . P103 . O247 . 100.3(2) yes
O130 . P103 . O342 . 114.8(2) yes
O195 . P103 . O342 . 106.0(2) yes
O247 . P103 . O342 . 110.7(2) yes
O165 . P104 . O201 . 112.5(2) yes
O165 . P104 . O343 . 115.1(2) yes
O201 . P104 . O343 . 106.5(2) yes
O165 . P104 . O400 . 108.2(2) yes
O201 . P104 . O400 . 102.9(2) yes
O343 . P104 . O400 . 111.0(2) yes
O164 . P105 . O200 . 111.6(2) yes
O164 . P105 . O242 . 108.43(19) yes
O200 . P105 . O242 . 102.18(18) yes
O164 . P105 . O344 . 114.9(2) yes
O200 . P105 . O344 . 109.73(19) yes
O242 . P105 . O344 . 109.29(19) yes
O345 2_564 P106 . O199 . 108.3(2) yes
O345 2_564 P106 . O286 . 117.3(2) yes
O199 . P106 . O286 . 109.5(2) yes
O345 2_564 P106 . O305 . 109.2(2) yes
O199 . P106 . O305 . 104.7(2) yes
O286 . P106 . O305 . 107.2(2) yes
O163 . P107 . O198 . 109.8(2) yes
O163 . P107 . O346 . 117.5(2) yes
O198 . P107 . O346 . 108.8(2) yes
O163 . P107 . O401 . 109.5(2) yes
O198 . P107 . O401 . 102.16(19) yes
O346 . P107 . O401 . 107.9(2) yes
O162 . P108 . O197 . 110.8(2) yes
O162 . P108 . O244 . 111.3(2) yes
O197 . P108 . O244 . 102.1(2) yes
O162 . P108 . O347 . 115.0(2) yes
O197 . P108 . O347 . 108.7(2) yes
O244 . P108 . O347 . 108.2(2) yes
O167 2_464 P109 . O202 . 111.6(2) yes
O167 2_464 P109 . O243 . 110.7(2) yes
O202 . P109 . O243 . 97.1(2) yes
O167 2_464 P109 . O348 . 117.0(2) yes
O202 . P109 . O348 . 109.3(2) yes
O243 . P109 . O348 . 109.3(2) yes
O259 . P110 . O349 . 105.1(2) yes
O259 . P110 . O374 . 115.4(2) yes
O349 . P110 . O374 . 102.52(19) yes
O259 . P110 . O394 . 112.1(2) yes
O349 . P110 . O394 . 107.26(19) yes
O374 . P110 . O394 . 113.4(2) yes
O258 2_564 P111 . O350 . 106.2(2) yes
O258 2_564 P111 . O375 . 113.3(2) yes
O350 . P111 . O375 . 107.4(2) yes
O258 2_564 P111 . O395 . 114.3(2) yes
O350 . P111 . O395 . 104.3(2) yes
O375 . P111 . O395 . 110.6(2) yes
O257 . P112 . O351 . 107.0(2) yes
O257 . P112 . O371 . 115.1(2) yes
O351 . P112 . O371 . 102.3(2) yes
O257 . P112 . O397 . 113.7(2) yes
O351 . P112 . O397 . 106.9(2) yes
O371 . P112 . O397 . 110.8(2) yes
O256 . P113 . O352 . 105.6(2) yes
O256 . P113 . O372 . 113.7(2) yes
O352 . P113 . O372 . 104.2(2) yes
O256 . P113 . O398 . 112.5(2) yes
O352 . P113 . O398 . 106.1(2) yes
O372 . P113 . O398 . 113.8(2) yes
O353 2_465 P114 . O261 2_565 106.1(2) yes
O353 2_465 P114 . O399 1_556 106.6(2) yes
O261 2_565 P114 . O399 1_556 112.0(2) yes
O353 2_465 P114 . O140 . 103.2(2) yes
O261 2_565 P114 . O140 . 113.8(2) yes
O399 1_556 P114 . O140 . 114.1(2) yes
O145 . P115 . O260 . 114.0(2) yes
O145 . P115 . O354 . 104.9(2) yes
O260 . P115 . O354 . 106.2(2) yes
O145 . P115 . O373 . 112.3(2) yes
O260 . P115 . O373 . 113.5(2) yes
O354 . P115 . O373 . 104.8(2) yes
Mo29 . P116 . Mo26 1_545 112.03(4) yes
Mo29 . P116 . O266 . 120.81(17) yes
Mo26 1_545 P116 . O266 . 97.72(16) yes
Mo29 . P116 . O355 . 120.95(14) yes
Mo26 1_545 P116 . O355 . 90.92(14) yes
O266 . P116 . O355 . 107.8(2) yes
Mo29 . P116 . O369 . 27.13(14) yes
Mo26 1_545 P116 . O369 . 137.87(15) yes
O266 . P116 . O369 . 113.3(2) yes
O355 . P116 . O369 . 105.0(2) yes
Mo29 . P116 . O383 . 85.24(15) yes
Mo26 1_545 P116 . O383 . 26.79(14) yes
O266 . P116 . O383 . 112.9(2) yes
O355 . P116 . O383 . 105.8(2) yes
O369 . P116 . O383 . 111.4(2) yes
O356 2_465 P117 . O384 2_475 105.2(2) yes
O356 2_465 P117 . O265 . 108.1(2) yes
O384 2_475 P117 . O265 . 113.1(2) yes
O356 2_465 P117 . O300 . 103.0(2) yes
O384 2_475 P117 . O300 . 114.0(2) yes
O265 . P117 . O300 . 112.5(2) yes
O301 1_545 P118 . Mo30 . 101.90(14) yes
O301 1_545 P118 . O264 . 112.40(19) yes
Mo30 . P118 . O264 . 89.70(14) yes
O301 1_545 P118 . O357 . 107.44(19) yes
Mo30 . P118 . O357 . 138.53(14) yes
O264 . P118 . O357 . 105.00(19) yes
O301 1_545 P118 . O370 . 111.36(19) yes
Mo30 . P118 . O370 . 33.46(12) yes
O264 . P118 . O370 . 113.2(2) yes
O357 . P118 . O370 . 106.90(18) yes
O385 1_545 P119 . O366 2_464 112.6(2) yes
O385 1_545 P119 . O263 . 114.7(2) yes
O366 2_464 P119 . O263 . 112.2(2) yes
O385 1_545 P119 . O358 . 105.8(2) yes
O366 2_464 P119 . O358 . 105.0(2) yes
O263 . P119 . O358 . 105.6(2) yes
Mo27 . P120 . O262 . 108.35(14) yes
Mo27 . P120 . O359 . 131.71(13) yes
O262 . P120 . O359 . 103.33(18) yes
Mo27 . P120 . O367 . 27.43(15) yes
O262 . P120 . O367 . 114.6(2) yes
O359 . P120 . O367 . 105.5(2) yes
Mo27 . P120 . O386 . 92.67(15) yes
O262 . P120 . O386 . 113.0(2) yes
O359 . P120 . O386 . 107.4(2) yes
O367 . P120 . O386 . 112.1(2) yes
O267 . P121 . O360 . 108.1(2) yes
O267 . P121 . O368 . 113.6(2) yes
O360 . P121 . O368 . 105.6(2) yes
O267 . P121 . O387 . 111.5(2) yes
O360 . P121 . O387 . 104.96(19) yes
O368 . P121 . O387 . 112.5(2) yes
O254 . P122 . O361 . 107.4(2) yes
O254 . P122 . O381 . 113.5(2) yes
O361 . P122 . O381 . 106.7(2) yes
O254 . P122 . O388 . 113.1(2) yes
O361 . P122 . O388 . 104.3(2) yes
O381 . P122 . O388 . 111.2(2) yes
O362 2_465 P123 . O389 2_465 107.8(2) yes
O362 2_465 P123 . O253 . 106.1(2) yes
O389 2_465 P123 . O253 . 113.1(2) yes
O362 2_465 P123 . O382 . 102.90(19) yes
O389 2_465 P123 . O382 . 111.2(2) yes
O253 . P123 . O382 . 114.9(2) yes
O377 2_464 P124 . O252 . 113.7(2) yes
O377 2_464 P124 . O363 . 103.3(2) yes
O252 . P124 . O363 . 106.25(19) yes
O377 2_464 P124 . O390 . 113.2(2) yes
O252 . P124 . O390 . 113.1(2) yes
O363 . P124 . O390 . 106.2(2) yes
O251 . P125 . O364 . 106.4(2) yes
O251 . P125 . O378 . 114.8(2) yes
O364 . P125 . O378 . 103.9(2) yes
O251 . P125 . O391 . 112.1(2) yes
O364 . P125 . O391 . 105.9(2) yes
O378 . P125 . O391 . 112.8(2) yes
O365 1_455 P126 . O379 2_464 102.2(2) yes
O365 1_455 P126 . O392 2_465 105.1(2) yes
O379 2_464 P126 . O392 2_465 114.8(2) yes
O365 1_455 P126 . O255 . 106.8(2) yes
O379 2_464 P126 . O255 . 112.6(2) yes
O392 2_465 P126 . O255 . 114.0(2) yes
Mo22 . O127 . P44 . 143.3(2) yes
Mo23 . O128 . P64 . 147.9(2) yes
Mo24 . O129 . P46 . 135.5(2) yes
Mo25 . O130 . P103 . 144.0(2) yes
Mo22 . O131 . P43 . 137.3(3) yes
Mo23 . O132 . P44 2_465 154.2(3) yes
Mo24 . O133 . P45 . 134.7(2) yes
Mo25 . O134 . P46 . 158.8(3) yes
P47 . O135 . P44 . 136.4(3) yes
P48 . O136 . P43 2_465 127.5(2) yes
P49 . O137 . P46 . 136.1(3) yes
P50 . O138 . P45 . 128.9(2) yes
Mo22 . O139 . P50 2_564 156.3(2) yes
Mo23 . O140 . P114 . 139.9(2) yes
Mo24 . O141 . P48 . 156.0(3) yes
Mo25 . O142 . P75 . 140.6(2) yes
Mo22 . O143 . P76 . 150.7(2) yes
Mo23 . O144 . P48 . 144.5(2) yes
Mo24 . O145 . P115 . 139.8(2) yes
Mo25 . O146 . P50 . 150.8(2) yes
P45 . O147 . P64 . 148.2(2) yes
P100 . O148 . P46 . 142.2(3) yes
Mo4 . O149 . P48 . 171.3(3) yes
Mo34 . O150 . P47 . 136.6(2) yes
Mo38 . O151 . P50 2_564 162.1(3) yes
Mo1 . O152 . P49 . 140.8(3) yes
Mo1 . O157 . P101 . 153.0(3) yes
Mo2 . O158 . P100 . 160.0(3) yes
Mo3 . O159 . P99 . 151.8(3) yes
Mo4 . O160 . P98 . 142.3(2) yes
Mo5 . O161 . P102 2_565 151.6(3) yes
Mo6 . O162 . P108 . 152.7(3) yes
Mo7 . O163 . P107 . 159.6(2) yes
Mo8 . O164 . P105 . 149.4(2) yes
Mo9 . O165 . P104 . 141.3(2) yes
Mo10 . O166 . P45 . 141.7(2) yes
Mo11 . O167 . P109 2_565 151.0(2) yes
Mo12 . O168 . P96 . 146.2(2) yes
Mo13 . O169 . P95 2_565 146.4(2) yes
Mo14 . O170 . P85 . 147.0(2) yes
Mo15 . O171 . P94 . 135.6(2) yes
Mo16 . O172 . P93 . 146.2(2) yes
Mo17 . O173 . P97 . 139.6(2) yes
Mo1 . O174 . P51 . 150.5(3) yes
Mo2 . O175 . P52 . 142.6(2) yes
Mo3 . O176 . P53 . 149.8(2) yes
Mo4 . O177 . P54 . 137.1(2) yes
Mo5 . O178 . P55 . 132.2(2) yes
Mo6 . O179 . P56 . 136.0(2) yes
Mo7 . O180 . P57 . 146.7(3) yes
Mo8 . O181 . P58 . 141.9(2) yes
Mo9 . O182 . P59 . 138.2(2) yes
Mo10 . O183 . P60 . 142.9(3) yes
Mo11 . O184 . P61 . 146.6(3) yes
Mo12 . O185 . P62 . 141.0(2) yes
Mo13 . O186 . P63 2_565 141.3(3) yes
Mo14 . O187 . P64 2_564 152.3(3) yes
Mo15 . O188 . P65 . 137.1(2) yes
Mo16 . O189 . P66 . 143.6(2) yes
Mo17 . O190 . P67 . 142.1(2) yes
P68 . O191 . P101 . 128.1(3) yes
P69 . O192 . P100 . 138.3(3) yes
P70 . O193 . P99 . 150.1(3) yes
P71 . O194 . P98 . 140.0(2) yes
P72 . O195 . P103 . 141.2(3) yes
P73 . O196 . P102 . 134.7(3) yes
P74 . O197 . P108 . 128.6(3) yes
P75 . O198 . P107 . 138.9(2) yes
P76 . O199 . P106 . 132.4(2) yes
P77 . O200 . P105 . 134.3(2) yes
P78 . O201 . P104 . 139.0(2) yes
P79 . O202 . P109 . 141.2(2) yes
P80 . O203 . P96 1_545 145.0(2) yes
P81 . O204 . P95 1_565 127.3(3) yes
P82 . O205 . P94 1_565 139.2(3) yes
P83 . O206 . P93 1_565 146.6(3) yes
P84 . O207 . P97 2_574 145.5(2) yes
Mo1 . O208 . P77 . 148.1(3) yes
Mo2 2_565 O209 . P78 . 137.5(2) yes
Mo3 . O210 . P79 . 137.6(2) yes
Mo4 . O211 . P74 . 152.9(3) yes
Mo5 . O212 . P76 . 152.0(2) yes
Mo6 . O213 . P70 . 138.9(2) yes
Mo7 . O214 . P71 2_464 145.4(2) yes
Mo8 . O215 . P73 . 144.9(2) yes
Mo9 . O216 . P68 . 156.4(3) yes
Mo10 . O217 . P69 . 171.4(3) yes
Mo11 . O218 . P47 . 141.7(2) yes
Mo12 . O219 . P82 . 133.1(2) yes
Mo13 . O220 . P83 . 136.6(2) yes
Mo14 . O221 . P84 . 130.9(2) yes
Mo15 . O222 . P91 . 153.9(3) yes
Mo16 . O223 . P80 . 124.0(2) yes
Mo17 . O224 . P81 . 146.7(2) yes
Mo1 . O225 . P74 . 151.6(3) yes
Mo2 . O226 . P75 . 153.2(3) yes
Mo3 . O227 . P77 . 156.7(3) yes
Mo4 . O228 . P78 . 138.6(3) yes
Mo5 2_464 O229 . P79 . 141.6(2) yes
Mo6 . O230 . P80 . 141.4(2) yes
Mo7 . O231 . P81 . 146.8(3) yes
Mo8 . O232 . P82 . 143.1(3) yes
Mo9 . O233 . P83 . 139.9(2) yes
Mo10 . O234 . P84 2_465 136.0(2) yes
Mo11 . O235 . P91 2_565 148.6(2) yes
Mo12 . O236 . P68 . 141.0(2) yes
Mo13 2_464 O237 . P69 . 149.9(3) yes
Mo14 . O238 . P47 . 155.8(3) yes
Mo15 . O239 . P70 . 137.5(2) yes
Mo16 . O240 . P71 . 153.8(2) yes
Mo17 . O241 . P72 . 135.3(2) yes
P62 . O242 . P105 . 142.1(2) yes
P109 . O243 . P65 . 173.6(3) yes
P66 . O244 . P108 . 163.9(3) yes
P99 . O245 . P51 . 148.2(3) yes
P98 2_464 O246 . P52 . 154.8(3) yes
P43 2_465 O247 . P103 . 149.4(3) yes
P53 . O248 . P102 . 156.3(3) yes
P54 . O249 . P101 . 145.9(3) yes
P55 . O250 . P44 . 139.6(2) yes
Mo22 . O251 . P125 . 169.1(3) yes
Mo3 . O252 . P124 . 139.7(2) yes
Mo25 . O253 . P123 . 139.0(2) yes
Mo5 . O254 . P122 . 135.9(2) yes
Mo2 . O255 . P126 . 138.0(2) yes
Mo19 . O256 . P113 . 144.4(3) yes
Mo8 . O257 . P112 . 174.5(3) yes
Mo10 . O258 . P111 2_465 143.1(2) yes
Mo11 . O259 . P110 . 142.4(2) yes
Mo6 . O260 . P115 . 136.7(2) yes
Mo7 . O261 . P114 2_464 144.8(2) yes
Mo14 . O262 . P120 . 139.4(2) yes
Mo15 . O263 . P119 . 169.1(3) yes
Mo16 . O264 . P118 . 145.1(2) yes
Mo17 . O265 . P117 . 155.9(3) yes
Mo20 . O266 . P116 . 142.5(3) yes
Mo12 . O267 . P121 . 138.5(2) yes
Mo18 . O285 . P86 . 154.0(3) yes
Mo19 . O286 . P106 . 147.1(2) yes
Mo20 . O287 . P88 2_565 146.7(3) yes
Mo21 . O288 . P61 . 140.3(2) yes
Mo18 . O289 . P85 2_475 135.2(2) yes
Mo19 . O290 . P86 2_564 139.3(3) yes
Mo20 . O291 . P87 . 145.3(2) yes
Mo21 2_474 O292 . P88 . 136.0(2) yes
P89 . O293 . P86 . 132.6(3) yes
P90 1_565 O294 . P85 . 149.9(2) yes
P91 1_565 O295 . P88 . 131.8(3) yes
P92 . O296 . P87 . 145.7(3) yes
Mo18 . O297 . P92 2_465 137.2(2) yes
Mo19 . O298 . P72 2_564 139.1(2) yes
Mo20 . O299 . P90 . 136.8(2) yes
Mo21 1_455 O300 . P117 . 146.5(2) yes
Mo18 . O301 . P118 1_565 141.9(2) yes
Mo19 . O302 . P90 . 144.7(2) yes
Mo20 2_464 O303 . P73 . 147.8(2) yes
Mo21 . O304 . P92 1_565 134.3(2) yes
P87 . O305 . P106 . 153.6(3) yes
P58 . O306 . P88 . 153.1(3) yes
Mo29 . O307 . P90 . 140.1(2) yes
Mo9 . O308 . P89 . 165.9(3) yes
Mo13 . O309 . P92 2_465 134.0(2) yes
Mo26 . O310 . P91 2_565 172.6(3) yes
Mo26 . O315 . P59 . 142.0(2) yes
Mo27 . O316 . P58 . 146.2(3) yes
Mo28 . O317 . P57 . 154.0(3) yes
Mo29 . O318 . P56 . 163.4(2) yes
Mo30 . O319 . P60 . 151.1(3) yes
Mo31 . O320 . P66 . 145.4(3) yes
Mo32 . O321 . P65 . 143.8(2) yes
Mo33 . O322 . P63 . 157.1(2) yes
Mo34 . O323 . P62 . 145.0(2) yes
Mo35 . O324 . P87 2_464 154.8(2) yes
Mo36 . O325 . P67 . 157.0(2) yes
Mo37 . O326 . P54 . 149.4(3) yes
Mo38 . O327 . P53 . 139.6(2) yes
Mo39 . O328 . P43 2_465 146.1(3) yes
Mo40 . O329 . P52 . 149.5(2) yes
Mo41 . O330 . P51 . 147.6(3) yes
Mo42 . O331 . P55 2_464 157.0(2) yes
Mo26 . O332 . P93 1_565 141.0(2) yes
Mo27 . O333 . P94 1_565 162.4(3) yes
Mo28 . O334 . P95 1_565 152.4(3) yes
Mo29 1_565 O335 . P96 . 148.8(3) yes
Mo30 . O336 . P97 1_545 148.5(2) yes
Mo31 . O337 . P98 . 143.2(2) yes
Mo32 . O338 . P99 . 141.1(3) yes
Mo33 . O339 . P100 . 137.4(2) yes
Mo34 . O340 . P101 . 153.4(3) yes
Mo35 . O341 . P102 . 143.0(3) yes
Mo36 . O342 . P103 . 141.0(2) yes
Mo37 . O343 . P104 . 151.2(2) yes
Mo38 . O344 . P105 . 137.1(2) yes
Mo39 . O345 . P106 2_465 145.1(2) yes
Mo40 . O346 . P107 . 141.7(3) yes
Mo41 . O347 . P108 . 140.7(3) yes
Mo42 . O348 . P109 . 145.3(3) yes
P110 . O349 . P59 . 135.2(2) yes
P111 . O350 . P58 . 140.2(3) yes
P112 . O351 . P57 . 129.6(3) yes
P113 . O352 . P56 . 137.2(3) yes
P114 2_564 O353 . P61 . 131.9(2) yes
P115 . O354 . P60 . 154.3(3) yes
P66 . O355 . P116 . 141.8(2) yes
P117 2_564 O356 . P65 . 137.2(3) yes
P118 . O357 . P64 . 147.3(2) yes
P119 . O358 . P63 . 132.7(3) yes
P120 . O359 . P62 . 148.7(2) yes
P121 . O360 . P67 . 145.4(2) yes
P122 . O361 . P54 . 141.7(3) yes
P123 2_564 O362 . P53 . 135.2(2) yes
P124 . O363 . P52 . 141.9(2) yes
P125 . O364 . P51 . 126.2(3) yes
P126 1_655 O365 . P55 . 148.2(3) yes
Mo26 . O366 . P119 2_565 151.6(2) yes
Mo27 . O367 . P120 . 132.5(2) yes
Mo28 . O368 . P121 . 144.3(3) yes
Mo29 . O369 . P116 . 133.0(2) yes
Mo30 . O370 . P118 . 122.18(19) yes
Mo31 2_464 O371 . P112 . 148.2(3) yes
Mo32 . O372 . P113 . 172.0(3) yes
Mo33 . O373 . P115 . 140.1(2) yes
Mo34 . O374 . P110 . 138.8(2) yes
Mo35 . O375 . P111 . 133.8(2) yes
Mo36 . O376 . P89 . 152.5(2) yes
Mo37 . O377 . P124 2_565 153.9(2) yes
Mo38 . O378 . P125 . 158.9(3) yes
Mo39 . O379 . P126 2_565 145.5(3) yes
Mo40 . O380 . P49 . 134.3(2) yes
Mo41 . O381 . P122 . 138.6(2) yes
Mo42 2_465 O382 . P123 . 138.6(2) yes
Mo26 1_545 O383 . P116 . 133.6(2) yes
Mo27 . O384 . P117 2_574 149.8(2) yes
Mo28 . O385 . P119 1_565 152.7(3) yes
Mo29 1_565 O386 . P120 . 148.1(3) yes
Mo30 1_565 O387 . P121 . 152.7(2) yes
Mo31 . O388 . P122 . 137.6(2) yes
Mo32 . O389 . P123 2_564 137.9(2) yes
Mo33 . O390 . P124 . 149.1(3) yes
Mo34 . O391 . P125 . 144.7(2) yes
Mo35 . O392 . P126 2_564 151.2(3) yes
Mo36 . O393 . P49 . 143.9(2) yes
Mo37 . O394 . P110 . 159.6(2) yes
Mo38 . O395 . P111 . 136.5(2) yes
Mo39 . O396 . P89 . 152.5(3) yes
Mo40 . O397 . P112 . 142.4(2) yes
Mo41 . O398 . P113 . 150.5(3) yes
Mo42 . O399 . P114 1_554 155.8(3) yes
P63 2_565 O400 . P104 . 161.5(3) yes
P107 . O401 . P67 . 157.0(3) yes
P57 . O402 . P93 2_464 142.1(3) yes
P94 . O403 . P56 . 143.6(3) yes
P85 . O404 . P61 . 135.4(2) yes
P95 . O405 . P60 . 144.6(3) yes
P96 . O406 . P59 . 140.0(2) yes
P97 . O407 . P86 . 152.5(3) yes
Mo18 . O408 . P83 . 134.8(3) yes
Mo28 . O409 . P82 . 142.4(3) yes
Mo21 1_455 O410 . P81 . 170.0(2) yes
Mo30 . O411 . P80 . 143.5(2) yes
Mo27 . O412 . P84 . 147.2(3) yes
Mo23 . O413 . P71 . 140.2(2) yes
Mo33 . O414 . P70 . 135.6(3) yes
Mo35 2_465 O415 . P69 . 142.9(3) yes
Mo36 . O416 . P68 . 172.6(3) yes
Mo31 . O417 . P73 2_565 159.4(3) yes
Mo32 . O418 . P72 2_564 140.3(3) yes
Mo39 . O419 . P78 . 140.4(3) yes
Mo40 . O420 . P77 . 140.3(2) yes
Mo41 . O421 . P76 . 139.0(2) yes
Mo42 2_465 O422 . P75 . 141.5(2) yes
Mo24 . O423 . P74 . 167.3(3) yes
Mo37 . O424 . P79 2_565 138.1(2) yes

loop_
_geom_bond_atom_site_label_1
_geom_bond_site_symmetry_1
_geom_bond_atom_site_label_2
_geom_bond_site_symmetry_2
_geom_bond_distance
_geom_bond_publ_flag
Mo1 . O152 . 1.990(4) yes
Mo1 . O157 . 2.139(4) yes
Mo1 . O174 . 2.053(4) yes
Mo1 . O208 . 2.034(4) yes
Mo1 . O225 . 2.026(4) yes
Mo1 . O268 . 1.662(4) yes
Mo2 . O209 2_464 2.026(4) yes
Mo2 . O158 . 2.159(4) yes
Mo2 . O175 . 2.069(4) yes
Mo2 . O226 . 2.010(4) yes
Mo2 . O255 . 2.027(4) yes
Mo2 . O269 . 1.649(4) yes
Mo3 . O159 . 2.158(4) yes
Mo3 . O176 . 2.065(4) yes
Mo3 . O210 . 2.004(3) yes
Mo3 . O227 . 2.003(4) yes
Mo3 . O252 . 2.023(4) yes
Mo3 . O270 . 1.653(4) yes
Mo4 . O149 . 1.980(4) yes
Mo4 . O160 . 2.176(4) yes
Mo4 . O177 . 2.056(4) yes
Mo4 . O211 . 2.011(4) yes
Mo4 . O228 . 2.029(4) yes
Mo4 . O271 . 1.651(4) yes
Mo5 . O229 2_565 2.013(4) yes
Mo5 . O161 . 2.181(4) yes
Mo5 . O178 . 2.088(4) yes
Mo5 . O212 . 1.999(4) yes
Mo5 . O254 . 2.018(4) yes
Mo5 . O272 . 1.643(4) yes
Mo6 . O162 . 2.164(4) yes
Mo6 . O179 . 2.063(4) yes
Mo6 . O213 . 2.008(4) yes
Mo6 . O230 . 2.022(4) yes
Mo6 . O260 . 2.027(4) yes
Mo6 . O273 . 1.648(4) yes
Mo7 . O163 . 2.162(3) yes
Mo7 . O180 . 2.046(4) yes
Mo7 . O214 . 2.039(4) yes
Mo7 . O231 . 2.030(4) yes
Mo7 . O261 . 1.994(4) yes
Mo7 . O274 . 1.651(4) yes
Mo8 . O164 . 2.183(4) yes
Mo8 . O181 . 2.040(4) yes
Mo8 . O215 . 2.016(4) yes
Mo8 . O232 . 2.027(4) yes
Mo8 . O257 . 2.004(4) yes
Mo8 . O275 . 1.649(4) yes
Mo9 . O165 . 2.178(4) yes
Mo9 . O182 . 2.065(4) yes
Mo9 . O216 . 1.982(4) yes
Mo9 . O233 . 2.013(4) yes
Mo9 . O276 . 1.647(4) yes
Mo9 . O308 . 1.976(4) yes
Mo10 . P84 2_465 3.2638(13) yes
Mo10 . O166 . 2.183(4) yes
Mo10 . O183 . 2.042(4) yes
Mo10 . O217 . 2.001(4) yes
Mo10 . O234 . 2.010(4) yes
Mo10 . O258 . 2.004(4) yes
Mo10 . O277 . 1.659(4) yes
Mo11 . O167 . 2.183(4) yes
Mo11 . O184 . 2.055(4) yes
Mo11 . O218 . 2.016(4) yes
Mo11 . O235 . 2.015(4) yes
Mo11 . O259 . 2.009(4) yes
Mo11 . O278 . 1.656(4) yes
Mo12 . O168 . 2.169(3) yes
Mo12 . O185 . 2.062(4) yes
Mo12 . O219 . 2.041(4) yes
Mo12 . O236 . 2.022(4) yes
Mo12 . O267 . 2.032(4) yes
Mo12 . O279 . 1.660(4) yes
Mo13 . O237 2_565 2.000(4) yes
Mo13 . O169 . 2.140(4) yes
Mo13 . O186 . 2.059(4) yes
Mo13 . O220 . 2.036(4) yes
Mo13 . O280 . 1.651(4) yes
Mo13 . O309 . 2.030(4) yes
Mo14 . P84 . 3.2272(13) yes
Mo14 . O170 . 2.120(3) yes
Mo14 . O187 . 2.052(4) yes
Mo14 . O221 . 2.031(4) yes
Mo14 . O238 . 2.016(4) yes
Mo14 . O262 . 2.018(3) yes
Mo14 . O281 . 1.654(4) yes
Mo15 . O171 . 2.189(4) yes
Mo15 . O188 . 2.055(4) yes
Mo15 . O222 . 2.011(4) yes
Mo15 . O239 . 2.035(4) yes
Mo15 . O263 . 1.971(4) yes
Mo15 . O282 . 1.655(4) yes
Mo16 . P80 . 3.1531(14) yes
Mo16 . O172 . 2.149(4) yes
Mo16 . O189 . 2.049(4) yes
Mo16 . O223 . 2.037(3) yes
Mo16 . O240 . 1.993(3) yes
Mo16 . O264 . 2.009(3) yes
Mo16 . O283 . 1.660(4) yes
Mo17 . P72 . 3.2613(14) yes
Mo17 . O173 . 2.189(4) yes
Mo17 . O190 . 2.051(4) yes
Mo17 . O224 . 1.993(3) yes
Mo17 . O241 . 2.007(4) yes
Mo17 . O265 . 1.997(4) yes
Mo17 . O284 . 1.648(4) yes
Mo18 . O285 . 2.192(4) yes
Mo18 . O289 . 2.070(4) yes
Mo18 . O297 . 2.012(4) yes
Mo18 . O301 . 2.011(3) yes
Mo18 . O311 . 1.653(4) yes
Mo18 . O408 . 2.030(4) yes
Mo19 . O256 . 2.003(4) yes
Mo19 . O286 . 2.124(3) yes
Mo19 . O290 . 2.067(4) yes
Mo19 . O298 . 2.025(4) yes
Mo19 . O302 . 2.036(4) yes
Mo19 . O312 . 1.648(4) yes
Mo20 . O303 2_565 2.009(4) yes
Mo20 . O266 . 2.006(4) yes
Mo20 . O287 . 2.177(4) yes
Mo20 . O291 . 2.054(4) yes
Mo20 . O299 . 2.027(4) yes
Mo20 . O313 . 1.658(4) yes
Mo21 . O292 2_575 2.080(4) yes
Mo21 . O300 1_655 2.003(4) yes
Mo21 . O410 1_655 1.992(4) yes
Mo21 . O288 . 2.176(4) yes
Mo21 . O304 . 2.055(3) yes
Mo21 . O314 . 1.660(4) yes
Mo22 . O127 . 2.174(4) yes
Mo22 . O131 . 2.046(4) yes
Mo22 . O139 . 2.009(4) yes
Mo22 . O143 . 2.031(4) yes
Mo22 . O153 . 1.657(4) yes
Mo22 . O251 . 1.997(4) yes
Mo23 . O128 . 2.169(3) yes
Mo23 . O132 . 2.040(4) yes
Mo23 . O140 . 2.041(3) yes
Mo23 . O144 . 2.027(4) yes
Mo23 . O154 . 1.647(4) yes
Mo23 . O413 . 1.998(4) yes
Mo24 . O129 . 2.179(4) yes
Mo24 . O133 . 2.051(4) yes
Mo24 . O141 . 2.011(4) yes
Mo24 . O145 . 2.046(4) yes
Mo24 . O155 . 1.655(4) yes
Mo24 . O423 . 1.976(4) yes
Mo25 . O130 . 2.212(4) yes
Mo25 . O134 . 2.042(4) yes
Mo25 . O142 . 2.020(4) yes
Mo25 . O146 . 2.006(3) yes
Mo25 . O156 . 1.659(4) yes
Mo25 . O253 . 2.009(4) yes
Mo26 . O383 1_565 2.025(4) yes
Mo26 . P116 1_565 3.2543(13) yes
Mo26 . O310 . 1.988(4) yes
Mo26 . O315 . 2.176(4) yes
Mo26 . O332 . 2.032(4) yes
Mo26 . O366 . 2.009(4) yes
Mo26 . O425 . 1.661(4) yes
Mo27 . P120 . 3.2671(13) yes
Mo27 . O316 . 2.186(4) yes
Mo27 . O333 . 2.055(4) yes
Mo27 . O367 . 2.041(4) yes
Mo27 . O384 . 1.995(4) yes
Mo27 . O412 . 1.998(4) yes
Mo27 . O426 . 1.641(4) yes
Mo28 . O317 . 2.157(4) yes
Mo28 . O334 . 2.055(4) yes
Mo28 . O368 . 2.029(4) yes
Mo28 . O385 . 2.021(4) yes
Mo28 . O409 . 2.005(4) yes
Mo28 . O427 . 1.648(4) yes
Mo29 . O335 1_545 2.074(4) yes
Mo29 . O386 1_545 2.012(4) yes
Mo29 . P116 . 3.2520(14) yes
Mo29 . O307 . 2.022(3) yes
Mo29 . O318 . 2.125(4) yes
Mo29 . O369 . 2.026(4) yes
Mo29 . O428 . 1.658(4) yes
Mo30 . O387 1_545 2.002(3) yes
Mo30 . P118 . 3.1272(13) yes
Mo30 . O319 . 2.147(4) yes
Mo30 . O336 . 2.061(4) yes
Mo30 . O370 . 2.037(3) yes
Mo30 . O411 . 2.009(3) yes
Mo30 . O429 . 1.653(4) yes
Mo31 . O371 2_565 1.990(4) yes
Mo31 . O320 . 2.151(4) yes
Mo31 . O337 . 2.063(4) yes
Mo31 . O388 . 2.012(4) yes
Mo31 . O417 . 1.982(4) yes
Mo31 . O430 . 1.656(4) yes
Mo32 . O321 . 2.199(4) yes
Mo32 . O338 . 2.037(4) yes
Mo32 . O372 . 2.016(4) yes
Mo32 . O389 . 2.012(4) yes
Mo32 . O418 . 2.005(4) yes
Mo32 . O431 . 1.646(4) yes
Mo33 . O322 . 2.178(4) yes
Mo33 . O339 . 2.070(4) yes
Mo33 . O373 . 2.022(4) yes
Mo33 . O390 . 2.029(4) yes
Mo33 . O414 . 2.024(4) yes
Mo33 . O432 . 1.652(4) yes
Mo34 . O150 . 2.013(4) yes
Mo34 . O323 . 2.181(3) yes
Mo34 . O340 . 2.023(4) yes
Mo34 . O374 . 2.055(3) yes
Mo34 . O391 . 2.023(4) yes
Mo34 . O433 . 1.651(4) yes
Mo35 . O415 2_564 2.012(4) yes
Mo35 . O324 . 2.126(4) yes
Mo35 . O341 . 2.055(4) yes
Mo35 . O375 . 2.034(4) yes
Mo35 . O392 . 2.008(4) yes
Mo35 . O434 . 1.654(4) yes
Mo36 . O325 . 2.166(4) yes
Mo36 . O342 . 2.033(4) yes
Mo36 . O376 . 2.003(4) yes
Mo36 . O393 . 2.022(4) yes
Mo36 . O416 . 2.003(4) yes
Mo36 . O435 . 1.657(4) yes
Mo37 . O326 . 2.146(4) yes
Mo37 . O343 . 2.029(4) yes
Mo37 . O377 . 2.021(4) yes
Mo37 . O394 . 2.014(3) yes
Mo37 . O424 . 2.009(4) yes
Mo37 . O436 . 1.655(4) yes
Mo38 . O151 . 1.989(4) yes
Mo38 . O327 . 2.194(4) yes
Mo38 . O344 . 2.065(4) yes
Mo38 . O378 . 1.983(4) yes
Mo38 . O395 . 2.020(4) yes
Mo38 . O437 . 1.656(4) yes
Mo39 . O328 . 2.174(4) yes
Mo39 . O345 . 2.055(4) yes
Mo39 . O379 . 2.004(4) yes
Mo39 . O396 . 2.018(4) yes
Mo39 . O419 . 1.997(4) yes
Mo39 . O438 . 1.654(4) yes
Mo40 . P49 . 3.2662(13) yes
Mo40 . O329 . 2.190(3) yes
Mo40 . O346 . 2.064(4) yes
Mo40 . O380 . 2.027(4) yes
Mo40 . O397 . 2.023(4) yes
Mo40 . O420 . 2.020(4) yes
Mo40 . O439 . 1.655(4) yes
Mo41 . O330 . 2.137(4) yes
Mo41 . O347 . 2.058(4) yes
Mo41 . O381 . 2.027(4) yes
Mo41 . O398 . 2.022(4) yes
Mo41 . O421 . 2.004(4) yes
Mo41 . O440 . 1.656(4) yes
Mo42 . O422 2_564 2.040(4) yes
Mo42 . O382 2_564 2.026(3) yes
Mo42 . O331 . 2.148(4) yes
Mo42 . O348 . 2.088(4) yes
Mo42 . O399 . 2.010(4) yes
Mo42 . O441 . 1.651(4) yes
P43 . O136 2_564 1.588(4) yes
P43 . O247 2_564 1.581(4) yes
P43 . O328 2_564 1.481(4) yes
P43 . O131 . 1.501(4) yes
P44 . O132 2_564 1.489(4) yes
P44 . O127 . 1.481(4) yes
P44 . O135 . 1.562(4) yes
P44 . O250 . 1.573(3) yes
P45 . O133 . 1.509(4) yes
P45 . O138 . 1.596(4) yes
P45 . O147 . 1.579(4) yes
P45 . O166 . 1.486(4) yes
P46 . O129 . 1.486(4) yes
P46 . O134 . 1.491(4) yes
P46 . O137 . 1.571(4) yes
P46 . O148 . 1.571(4) yes
P47 . O135 . 1.591(4) yes
P47 . O150 . 1.518(4) yes
P47 . O218 . 1.506(4) yes
P47 . O238 . 1.492(5) yes
P48 . O136 . 1.614(4) yes
P48 . O141 . 1.503(4) yes
P48 . O144 . 1.508(4) yes
P48 . O149 . 1.501(4) yes
P49 . O137 . 1.599(4) yes
P49 . O152 . 1.520(4) yes
P49 . O380 . 1.511(4) yes
P49 . O393 . 1.507(4) yes
P50 . O139 2_465 1.501(4) yes
P50 . O151 2_465 1.494(4) yes
P50 . O138 . 1.609(4) yes
P50 . O146 . 1.503(4) yes
P51 . O174 . 1.486(5) yes
P51 . O245 . 1.579(4) yes
P51 . O330 . 1.475(4) yes
P51 . O364 . 1.578(4) yes
P52 . O175 . 1.497(4) yes
P52 . O246 . 1.578(4) yes
P52 . O329 . 1.486(4) yes
P52 . O363 . 1.571(4) yes
P53 . O176 . 1.492(4) yes
P53 . O248 . 1.568(4) yes
P53 . O327 . 1.489(4) yes
P53 . O362 . 1.573(4) yes
P54 . O177 . 1.498(4) yes
P54 . O249 . 1.587(4) yes
P54 . O326 . 1.478(4) yes
P54 . O361 . 1.562(4) yes
P55 . O331 2_565 1.477(4) yes
P55 . O178 . 1.504(4) yes
P55 . O250 . 1.581(4) yes
P55 . O365 . 1.555(4) yes
P56 . O179 . 1.501(4) yes
P56 . O318 . 1.484(4) yes
P56 . O352 . 1.577(4) yes
P56 . O403 . 1.578(4) yes
P57 . O180 . 1.493(5) yes
P57 . O317 . 1.474(4) yes
P57 . O351 . 1.577(4) yes
P57 . O402 . 1.586(4) yes
P58 . O181 . 1.499(4) yes
P58 . O306 . 1.580(4) yes
P58 . O316 . 1.486(4) yes
P58 . O350 . 1.576(4) yes
P59 . O182 . 1.504(4) yes
P59 . O315 . 1.487(4) yes
P59 . O349 . 1.576(4) yes
P59 . O406 . 1.591(3) yes
P60 . O183 . 1.490(4) yes
P60 . O319 . 1.473(4) yes
P60 . O354 . 1.552(4) yes
P60 . O405 . 1.582(4) yes
P61 . O184 . 1.490(4) yes
P61 . O288 . 1.489(4) yes
P61 . O353 . 1.590(4) yes
P61 . O404 . 1.587(3) yes
P62 . O185 . 1.497(4) yes
P62 . O242 . 1.590(3) yes
P62 . O323 . 1.479(3) yes
P62 . O359 . 1.564(4) yes
P63 . O400 2_464 1.577(4) yes
P63 . O186 2_464 1.494(4) yes
P63 . O322 . 1.481(4) yes
P63 . O358 . 1.581(4) yes
P64 . O187 2_465 1.485(5) yes
P64 . O128 . 1.476(4) yes
P64 . O147 . 1.581(4) yes
P64 . O357 . 1.561(4) yes
P65 . O188 . 1.499(4) yes
P65 . O243 . 1.557(4) yes
P65 . O321 . 1.482(4) yes
P65 . O356 . 1.572(4) yes
P66 . O189 . 1.497(4) yes
P66 . O244 . 1.569(4) yes
P66 . O320 . 1.484(4) yes
P66 . O355 . 1.579(4) yes
P67 . O190 . 1.499(4) yes
P67 . O325 . 1.477(4) yes
P67 . O360 . 1.570(4) yes
P67 . O401 . 1.577(4) yes
P68 . O191 . 1.608(4) yes
P68 . O216 . 1.499(4) yes
P68 . O236 . 1.512(4) yes
P68 . O416 . 1.495(4) yes
P69 . O192 . 1.605(4) yes
P69 . O217 . 1.503(4) yes
P69 . O237 . 1.515(4) yes
P69 . O415 . 1.508(4) yes
P70 . O193 . 1.587(4) yes
P70 . O213 . 1.514(4) yes
P70 . O239 . 1.515(4) yes
P70 . O414 . 1.520(4) yes
P71 . O214 2_565 1.505(4) yes
P71 . O194 . 1.598(4) yes
P71 . O240 . 1.510(4) yes
P71 . O413 . 1.518(4) yes
P72 . O418 2_465 1.515(4) yes
P72 . O298 2_465 1.505(4) yes
P72 . O195 . 1.600(4) yes
P72 . O241 . 1.513(4) yes
P73 . O417 2_464 1.502(4) yes
P73 . O196 . 1.593(4) yes
P73 . O215 . 1.504(4) yes
P73 . O303 . 1.501(4) yes
P74 . O197 . 1.614(4) yes
P74 . O211 . 1.509(4) yes
P74 . O225 . 1.502(4) yes
P74 . O423 . 1.497(4) yes
P75 . O142 . 1.505(4) yes
P75 . O198 . 1.593(4) yes
P75 . O226 . 1.511(4) yes
P75 . O422 . 1.515(4) yes
P76 . O143 . 1.500(4) yes
P76 . O199 . 1.611(4) yes
P76 . O212 . 1.500(4) yes
P76 . O421 . 1.522(4) yes
P77 . O200 . 1.608(3) yes
P77 . O208 . 1.498(4) yes
P77 . O227 . 1.502(4) yes
P77 . O420 . 1.524(4) yes
P78 . O201 . 1.596(4) yes
P78 . O209 . 1.514(4) yes
P78 . O228 . 1.510(4) yes
P78 . O419 . 1.515(4) yes
P79 . O424 2_464 1.517(4) yes
P79 . O202 . 1.580(4) yes
P79 . O210 . 1.511(4) yes
P79 . O229 . 1.505(4) yes
P80 . O203 . 1.590(4) yes
P80 . O223 . 1.523(4) yes
P80 . O230 . 1.512(4) yes
P80 . O411 . 1.512(4) yes
P81 . O204 . 1.608(4) yes
P81 . O224 . 1.509(4) yes
P81 . O231 . 1.504(4) yes
P81 . O410 . 1.499(4) yes
P82 . O205 . 1.596(4) yes
P82 . O219 . 1.514(4) yes
P82 . O232 . 1.508(4) yes
P82 . O409 . 1.504(4) yes
P83 . O206 . 1.609(4) yes
P83 . O220 . 1.508(4) yes
P83 . O233 . 1.507(4) yes
P83 . O408 . 1.513(4) yes
P84 . O234 2_564 1.505(4) yes
P84 . O207 . 1.588(4) yes
P84 . O221 . 1.509(4) yes
P84 . O412 . 1.517(4) yes
P85 . O289 2_574 1.501(4) yes
P85 . O170 . 1.485(4) yes
P85 . O294 . 1.550(4) yes
P85 . O404 . 1.595(4) yes
P86 . O290 2_465 1.493(4) yes
P86 . O285 . 1.474(4) yes
P86 . O293 . 1.586(4) yes
P86 . O407 . 1.576(4) yes
P87 . O324 2_565 1.471(4) yes
P87 . O291 . 1.489(4) yes
P87 . O296 . 1.566(4) yes
P87 . O305 . 1.575(4) yes
P88 . O287 2_464 1.493(4) yes
P88 . O292 . 1.503(4) yes
P88 . O295 . 1.580(4) yes
P88 . O306 . 1.580(4) yes
P89 . O293 . 1.597(4) yes
P89 . O308 . 1.495(4) yes
P89 . O376 . 1.508(4) yes
P89 . O396 . 1.507(4) yes
P90 . O294 1_545 1.586(4) yes
P90 . O299 . 1.517(4) yes
P90 . O302 . 1.512(4) yes
P90 . O307 . 1.511(4) yes
P91 . O295 1_545 1.615(4) yes
P91 . O310 2_464 1.500(4) yes
P91 . O235 2_464 1.509(4) yes
P91 . O222 . 1.499(4) yes
P92 . O297 2_564 1.510(4) yes
P92 . O309 2_564 1.513(4) yes
P92 . O304 1_545 1.508(4) yes
P92 . O296 . 1.585(4) yes
P93 . O402 2_565 1.582(4) yes
P93 . O206 1_545 1.558(4) yes
P93 . O332 1_545 1.506(4) yes
P93 . O172 . 1.471(4) yes
P94 . O205 1_545 1.577(4) yes
P94 . O333 1_545 1.488(4) yes
P94 . O171 . 1.490(4) yes
P94 . O403 . 1.582(4) yes
P95 . O204 1_545 1.583(4) yes
P95 . O334 1_545 1.493(4) yes
P95 . O169 2_464 1.483(4) yes
P95 . O405 . 1.583(4) yes
P96 . O203 1_565 1.567(4) yes
P96 . O168 . 1.484(4) yes
P96 . O335 . 1.490(4) yes
P96 . O406 . 1.596(3) yes
P97 . O207 2_475 1.570(4) yes
P97 . O336 1_565 1.495(4) yes
P97 . O173 . 1.486(4) yes
P97 . O407 . 1.577(4) yes
P98 . O246 2_565 1.580(4) yes
P98 . O160 . 1.481(4) yes
P98 . O194 . 1.570(4) yes
P98 . O337 . 1.498(4) yes
P99 . O159 . 1.478(4) yes
P99 . O193 . 1.557(4) yes
P99 . O245 . 1.577(4) yes
P99 . O338 . 1.507(4) yes
P100 . O148 . 1.581(4) yes
P100 . O158 . 1.473(4) yes
P100 . O192 . 1.570(4) yes
P100 . O339 . 1.504(4) yes
P101 . O157 . 1.480(4) yes
P101 . O191 . 1.579(4) yes
P101 . O249 . 1.576(4) yes
P101 . O340 . 1.481(4) yes
P102 . O161 2_464 1.484(4) yes
P102 . O196 . 1.583(4) yes
P102 . O248 . 1.567(4) yes
P102 . O341 . 1.498(4) yes
P103 . O130 . 1.470(4) yes
P103 . O195 . 1.575(4) yes
P103 . O247 . 1.584(4) yes
P103 . O342 . 1.508(4) yes
P104 . O165 . 1.480(4) yes
P104 . O201 . 1.567(4) yes
P104 . O343 . 1.492(4) yes
P104 . O400 . 1.567(4) yes
P105 . O164 . 1.480(4) yes
P105 . O200 . 1.578(4) yes
P105 . O242 . 1.584(3) yes
P105 . O344 . 1.503(4) yes
P106 . O345 2_564 1.490(4) yes
P106 . O199 . 1.576(4) yes
P106 . O286 . 1.478(4) yes
P106 . O305 . 1.566(4) yes
P107 . O163 . 1.476(4) yes
P107 . O198 . 1.574(4) yes
P107 . O346 . 1.491(4) yes
P107 . O401 . 1.579(4) yes
P108 . O162 . 1.485(4) yes
P108 . O197 . 1.583(4) yes
P108 . O244 . 1.565(4) yes
P108 . O347 . 1.494(4) yes
P109 . O167 2_464 1.487(4) yes
P109 . O202 . 1.570(4) yes
P109 . O243 . 1.563(4) yes
P109 . O348 . 1.485(4) yes
P110 . O259 . 1.517(4) yes
P110 . O349 . 1.606(4) yes
P110 . O374 . 1.516(4) yes
P110 . O394 . 1.498(4) yes
P111 . O258 2_564 1.508(4) yes
P111 . O350 . 1.597(4) yes
P111 . O375 . 1.510(4) yes
P111 . O395 . 1.509(4) yes
P112 . O257 . 1.495(4) yes
P112 . O351 . 1.612(4) yes
P112 . O371 . 1.501(4) yes
P112 . O397 . 1.510(4) yes
P113 . O256 . 1.509(4) yes
P113 . O352 . 1.597(4) yes
P113 . O372 . 1.494(4) yes
P113 . O398 . 1.502(4) yes
P114 . O353 2_465 1.591(4) yes
P114 . O261 2_565 1.515(4) yes
P114 . O399 1_556 1.504(4) yes
P114 . O140 . 1.513(4) yes
P115 . O145 . 1.511(4) yes
P115 . O260 . 1.510(4) yes
P115 . O354 . 1.595(4) yes
P115 . O373 . 1.516(4) yes
P116 . O266 . 1.517(4) yes
P116 . O355 . 1.587(4) yes
P116 . O369 . 1.513(4) yes
P116 . O383 . 1.509(4) yes
P117 . O356 2_465 1.591(4) yes
P117 . O384 2_475 1.501(4) yes
P117 . O265 . 1.504(4) yes
P117 . O300 . 1.508(4) yes
P118 . O301 1_545 1.514(4) yes
P118 . O264 . 1.505(4) yes
P118 . O357 . 1.580(4) yes
P118 . O370 . 1.524(3) yes
P119 . O385 1_545 1.505(4) yes
P119 . O366 2_464 1.506(4) yes
P119 . O263 . 1.497(4) yes
P119 . O358 . 1.598(4) yes
P120 . O262 . 1.515(4) yes
P120 . O359 . 1.581(3) yes
P120 . O367 . 1.521(4) yes
P120 . O386 . 1.504(4) yes
P121 . O267 . 1.515(4) yes
P121 . O360 . 1.587(4) yes
P121 . O368 . 1.517(4) yes
P121 . O387 . 1.504(3) yes
P122 . O254 . 1.514(4) yes
P122 . O361 . 1.600(4) yes
P122 . O381 . 1.511(4) yes
P122 . O388 . 1.510(4) yes
P123 . O362 2_465 1.595(3) yes
P123 . O389 2_465 1.513(4) yes
P123 . O253 . 1.504(4) yes
P123 . O382 . 1.516(4) yes
P124 . O377 2_464 1.504(4) yes
P124 . O252 . 1.523(4) yes
P124 . O363 . 1.601(4) yes
P124 . O390 . 1.502(4) yes
P125 . O251 . 1.498(4) yes
P125 . O364 . 1.608(4) yes
P125 . O378 . 1.492(4) yes
P125 . O391 . 1.510(4) yes
P126 . O365 1_455 1.575(4) yes
P126 . O379 2_464 1.503(4) yes
P126 . O392 2_465 1.500(4) yes
P126 . O255 . 1.514(4) yes
